data_4303748
loop_
_publ_author_name
'Dirk F.-J. Piesik'
'Peter Haack'
'Sjoerd Harder'
'Christian Limberg'

_publ_section_title
;
Peculiar Binding Modes of a Ligand with Two Adjacent \b-Diiminato Binding
Sites in Alkali and Alkaline-Earth Metal Chemistry
;
_journal_name_full 'Inorganic Chemistry'
_journal_page_first 11259
_journal_page_last 11264
_journal_paper_doi 10.1021/ic9017536
_journal_volume 48
_journal_year 2009
_chemical_formula_moiety 'C77 H100 K2 N4 O5, C6 H14'
_chemical_formula_sum 'C83 H114 K2 N4 O5'
_chemical_formula_weight 1325.98
_chemical_name_common '[Xanthdim][K(THF)2]'
_chemical_name_systematic
; 
 ? 
;
_space_group_IT_number 14
_symmetry_cell_setting monoclinic
_symmetry_space_group_name_Hall '-P 2yn'
_symmetry_space_group_name_H-M 'P 1 21/n 1'
_atom_sites_solution_hydrogens geom
_atom_sites_solution_primary direct
_atom_sites_solution_secondary difmap
_audit_creation_method SHELXL-97
_cell_angle_alpha 90.00
_cell_angle_beta 106.6950(10)
_cell_angle_gamma 90.00
_cell_formula_units_Z 4
_cell_length_a 13.9189(2)
_cell_length_b 27.2842(5)
_cell_length_c 21.1070(3)
_cell_measurement_reflns_used 5000
_cell_measurement_temperature 100(2)
_cell_measurement_theta_max 25
_cell_measurement_theta_min 5
_cell_volume 7677.8(2)
_computing_cell_refinement 'X-AREA (Stoe & Cie, 2002)'
_computing_data_collection 'X-AREA (Stoe & Cie, 2002)'
_computing_data_reduction 'X-RED (Stoe & Cie, 2002)'
_computing_molecular_graphics 'DIAMOND (Brandenburg & Berndt, 1999)'
_computing_publication_material 'SHELXL97 (Sheldrick, 1997)'
_computing_structure_refinement 'SHELXL97 (Sheldrick, 1997)'
_computing_structure_solution 'SIR2004 (Burla et al., 2005)'
_diffrn_ambient_temperature 100(2)
_diffrn_detector_area_resol_mean 6.67
_diffrn_measured_fraction_theta_full 0.984
_diffrn_measured_fraction_theta_max 0.984
_diffrn_measurement_device 'Stoe IPDS-2t diffractometer'
_diffrn_measurement_method '\w-rotation,\w-incr.=1\%,258 exposures'
_diffrn_radiation_collimation '0.5 mm diameter monocapillary'
_diffrn_radiation_monochromator 'planar graphite'
_diffrn_radiation_source 'long fine focus sealed X-ray tube'
_diffrn_radiation_type MoK\a
_diffrn_radiation_wavelength 0.71073
_diffrn_reflns_av_R_equivalents 0.0602
_diffrn_reflns_av_sigmaI/netI 0.0492
_diffrn_reflns_limit_h_max 15
_diffrn_reflns_limit_h_min -17
_diffrn_reflns_limit_k_max 34
_diffrn_reflns_limit_k_min -34
_diffrn_reflns_limit_l_max 26
_diffrn_reflns_limit_l_min -25
_diffrn_reflns_number 79266
_diffrn_reflns_theta_full 26.82
_diffrn_reflns_theta_max 26.82
_diffrn_reflns_theta_min 2.28
_diffrn_standards_decay_% 0
_diffrn_standards_interval_count 0
_diffrn_standards_interval_time 0
_diffrn_standards_number 0
_exptl_absorpt_coefficient_mu 0.175
_exptl_absorpt_correction_type none
_exptl_crystal_colour yellow
_exptl_crystal_density_diffrn 1.147
_exptl_crystal_density_method none
_exptl_crystal_description block
_exptl_crystal_F_000 2872
_exptl_crystal_size_max 0.32
_exptl_crystal_size_mid 0.16
_exptl_crystal_size_min 0.16
_refine_diff_density_max 0.782
_refine_diff_density_min -0.569
_refine_diff_density_rms 0.053
_refine_ls_extinction_coef 0.0016(3)
_refine_ls_extinction_expression Fc^*^=kFc[1+0.001xFc^2^\l^3^/sin(2\q)]^-1/4^
_refine_ls_extinction_method SHELXL
_refine_ls_goodness_of_fit_ref 1.019
_refine_ls_hydrogen_treatment constr
_refine_ls_matrix_type full
_refine_ls_number_parameters 888
_refine_ls_number_reflns 16196
_refine_ls_number_restraints 90
_refine_ls_restrained_S_all 1.032
_refine_ls_R_factor_all 0.0809
_refine_ls_R_factor_gt 0.0549
_refine_ls_shift/su_max 0.001
_refine_ls_shift/su_mean 0.000
_refine_ls_structure_factor_coef Fsqd
_refine_ls_weighting_details 'calc w=1/[\s^2^(Fo^2^)+(0.0762P)^2^+2.4678P] where P=(Fo^2^+2Fc^2^)/3'
_refine_ls_weighting_scheme calc
_refine_ls_wR_factor_gt 0.1301
_refine_ls_wR_factor_ref 0.1404
_reflns_number_gt 12067
_reflns_number_total 16196
_reflns_threshold_expression I>2sigma(I)
_cod_data_source_file ic9017536_si_005.cif
_cod_data_source_block c:\ziemer\chris120
_cod_original_sg_symbol_H-M 'P 21/n'
_cod_database_code 4303748

loop_
_symmetry_equiv_pos_as_xyz
'x, y, z'
'-x+1/2, y+1/2, -z+1/2'
'-x, -y, -z'
'x-1/2, -y-1/2, z-1/2'

loop_
_atom_site_label
_atom_site_type_symbol
_atom_site_fract_x
_atom_site_fract_y
_atom_site_fract_z
_atom_site_U_iso_or_equiv
_atom_site_adp_type
_atom_site_occupancy
_atom_site_symmetry_multiplicity
_atom_site_calc_flag
_atom_site_refinement_flags
_atom_site_disorder_assembly
_atom_site_disorder_group
C1 C 0.19578(15) 0.29057(7) 0.68284(10) 0.0167(4) Uani 1 1 d . B .
C2 C 0.17930(15) 0.34104(6) 0.68943(10) 0.0158(4) Uani 1 1 d . B .
C3 C 0.25187(15) 0.36607(7) 0.73796(10) 0.0184(4) Uani 1 1 d . . .
H3A H 0.2429 0.4002 0.7433 0.022 Uiso 1 1 calc R . .
C4 C 0.33717(15) 0.34352(7) 0.77925(10) 0.0189(4) Uani 1 1 d . . .
C5 C 0.34969(15) 0.29402(7) 0.76947(10) 0.0198(4) Uani 1 1 d . . .
H5A H 0.4078 0.2780 0.7964 0.024 Uiso 1 1 calc R . .
C6 C 0.28025(15) 0.26673(7) 0.72156(10) 0.0188(4) Uani 1 1 d . . .
C7 C 0.29940(16) 0.21230(7) 0.71510(10) 0.0212(4) Uani 1 1 d . . .
C8 C 0.21725(16) 0.19058(7) 0.65840(10) 0.0198(4) Uani 1 1 d . . .
C9 C 0.13631(15) 0.21758(7) 0.62085(10) 0.0180(4) Uani 1 1 d . B .
C10 C 0.05829(15) 0.19633(7) 0.57092(10) 0.0185(4) Uani 1 1 d . B .
C11 C 0.06670(16) 0.14640(7) 0.55838(11) 0.0225(4) Uani 1 1 d . . .
H11A H 0.0149 0.1311 0.5248 0.027 Uiso 1 1 calc R . .
C12 C 0.14834(17) 0.11820(7) 0.59341(11) 0.0249(5) Uani 1 1 d . A .
C13 C 0.22093(17) 0.14089(7) 0.64337(11) 0.0234(4) Uani 1 1 d . . .
H13A H 0.2758 0.1219 0.6686 0.028 Uiso 1 1 calc R . .
C14 C 0.29944(18) 0.18619(7) 0.77986(11) 0.0279(5) Uani 1 1 d . . .
H14A H 0.2345 0.1911 0.7884 0.033 Uiso 1 1 calc R . .
H14B H 0.3529 0.1998 0.8166 0.033 Uiso 1 1 calc R . .
H14C H 0.3109 0.1510 0.7758 0.033 Uiso 1 1 calc R . .
C15 C 0.40139(17) 0.20531(8) 0.70128(13) 0.0293(5) Uani 1 1 d . . .
H15C H 0.4134 0.1703 0.6966 0.035 Uiso 1 1 calc R . .
H15B H 0.4548 0.2188 0.7381 0.035 Uiso 1 1 calc R . .
H15A H 0.4008 0.2224 0.6603 0.035 Uiso 1 1 calc R . .
C16 C 0.15743(19) 0.06352(8) 0.57923(12) 0.0345(6) Uani 1 1 d D . .
C17 C 0.0885(5) 0.04722(15) 0.5148(3) 0.067(2) Uani 0.642(6) 1 d PDU A 1
H17A H 0.1170 0.0655 0.4846 0.081 Uiso 0.642(6) 1 d PR A 1
H17B H 0.0170 0.0550 0.5054 0.081 Uiso 0.642(6) 1 d PR A 1
H17C H 0.0965 0.0120 0.5089 0.081 Uiso 0.642(6) 1 d PR A 1
C17S C 0.1404(6) 0.0553(3) 0.5069(3) 0.0352(19) Uiso 0.358(6) 1 d PDU A 2
H17D H 0.0795 0.0734 0.4840 0.053 Uiso 0.358(6) 1 d PR A 2
H17E H 0.1291 0.0201 0.4983 0.053 Uiso 0.358(6) 1 d PR A 2
H17F H 0.1961 0.0662 0.4905 0.053 Uiso 0.358(6) 1 d PR A 2
C18 C 0.2685(3) 0.05523(16) 0.5719(3) 0.0543(15) Uani 0.642(6) 1 d PDU A 1
H18A H 0.3167 0.0623 0.6149 0.065 Uiso 0.642(6) 1 d PR A 1
H18B H 0.2820 0.0766 0.5381 0.065 Uiso 0.642(6) 1 d PR A 1
H18C H 0.2751 0.0209 0.5602 0.065 Uiso 0.642(6) 1 d PR A 1
C18S C 0.2463(5) 0.0380(3) 0.6206(4) 0.0379(19) Uiso 0.358(6) 1 d PDU A 2
H18D H 0.2519 0.0420 0.6677 0.057 Uiso 0.358(6) 1 d PR A 2
H18E H 0.3056 0.0521 0.6113 0.057 Uiso 0.358(6) 1 d PR A 2
H18F H 0.2418 0.0031 0.6095 0.057 Uiso 0.358(6) 1 d PR A 2
C19 C 0.1536(5) 0.03424(15) 0.6370(3) 0.070(2) Uani 0.642(6) 1 d PDU A 1
H19C H 0.1602 -0.0004 0.6266 0.084 Uiso 0.642(6) 1 d PR A 1
H19B H 0.0885 0.0396 0.6450 0.084 Uiso 0.642(6) 1 d PR A 1
H19A H 0.2075 0.0432 0.6766 0.084 Uiso 0.642(6) 1 d PR A 1
C19S C 0.0634(5) 0.0368(3) 0.5973(4) 0.0393(19) Uiso 0.358(6) 1 d PDU A 2
H19D H 0.0000 0.0516 0.5718 0.059 Uiso 0.358(6) 1 d PR A 2
H19E H 0.0711 0.0406 0.6446 0.059 Uiso 0.358(6) 1 d PR A 2
H19F H 0.0634 0.0019 0.5864 0.059 Uiso 0.358(6) 1 d PR A 2
C20 C 0.41129(15) 0.37258(7) 0.83407(10) 0.0198(4) Uani 1 1 d . . .
C21 C 0.45071(19) 0.41677(8) 0.80424(12) 0.0317(5) Uani 1 1 d . . .
H21A H 0.3946 0.4384 0.7827 0.038 Uiso 1 1 calc R . .
H21B H 0.4835 0.4054 0.7716 0.038 Uiso 1 1 calc R . .
H21C H 0.4992 0.4348 0.8394 0.038 Uiso 1 1 calc R . .
C22 C 0.35702(17) 0.39020(8) 0.88366(11) 0.0262(5) Uani 1 1 d . . .
H22A H 0.3343 0.3618 0.9039 0.031 Uiso 1 1 calc R . .
H22B H 0.2990 0.4102 0.8606 0.031 Uiso 1 1 calc R . .
H22C H 0.4031 0.4099 0.9182 0.031 Uiso 1 1 calc R . .
C23 C 0.50146(17) 0.34152(8) 0.87181(12) 0.0268(5) Uani 1 1 d . . .
H23A H 0.5365 0.3292 0.8409 0.032 Uiso 1 1 calc R . .
H23B H 0.4781 0.3138 0.8930 0.032 Uiso 1 1 calc R . .
H23C H 0.5474 0.3617 0.9057 0.032 Uiso 1 1 calc R . .
C24 C 0.09305(15) 0.36836(7) 0.64549(10) 0.0166(4) Uani 1 1 d . B .
C25 C -0.00804(15) 0.35953(7) 0.64084(10) 0.0173(4) Uani 1 1 d . . .
H25 H -0.0554 0.3795 0.6103 0.021 Uiso 1 1 calc R . .
C26 C 0.11164(15) 0.40914(7) 0.60897(10) 0.0169(4) Uani 1 1 d . B .
H26 H 0.0551 0.4270 0.5835 0.020 Uiso 1 1 calc R . .
C27 C 0.20443(15) 0.46347(7) 0.56522(11) 0.0193(4) Uani 1 1 d . . .
C28 C 0.15118(17) 0.46266(8) 0.49819(11) 0.0270(5) Uani 1 1 d . . .
H28A H 0.1078 0.4359 0.4809 0.032 Uiso 1 1 calc R . .
C29 C 0.16099(19) 0.50039(9) 0.45669(12) 0.0324(5) Uani 1 1 d . . .
H29A H 0.1237 0.4996 0.4113 0.039 Uiso 1 1 calc R . .
C30 C 0.22483(18) 0.53935(8) 0.48094(12) 0.0290(5) Uani 1 1 d . . .
H30A H 0.2323 0.5648 0.4520 0.035 Uiso 1 1 calc R . .
C31 C 0.27797(16) 0.54121(7) 0.54770(11) 0.0236(4) Uani 1 1 d . . .
C32 C 0.26838(15) 0.50326(7) 0.59051(11) 0.0202(4) Uani 1 1 d . . .
C33 C 0.3219(2) 0.50573(8) 0.66286(12) 0.0331(5) Uani 1 1 d . . .
H33A H 0.3945 0.5063 0.6693 0.040 Uiso 1 1 calc R . .
H33B H 0.3045 0.4770 0.6851 0.040 Uiso 1 1 calc R . .
H33C H 0.3019 0.5356 0.6816 0.040 Uiso 1 1 calc R . .
C34 C 0.3423(2) 0.58530(8) 0.57469(13) 0.0343(6) Uani 1 1 d . . .
H34A H 0.3125 0.6036 0.6042 0.041 Uiso 1 1 calc R . .
H34B H 0.3464 0.6064 0.5380 0.041 Uiso 1 1 calc R . .
H34C H 0.4098 0.5744 0.5993 0.041 Uiso 1 1 calc R . .
C35 C -0.15125(16) 0.32427(7) 0.65611(11) 0.0198(4) Uani 1 1 d . B .
C36 C -0.21224(16) 0.32970(7) 0.59090(11) 0.0206(4) Uani 1 1 d . . .
H36A H -0.1822 0.3362 0.5567 0.025 Uiso 1 1 calc R . .
C37 C -0.31560(16) 0.32570(7) 0.57553(12) 0.0247(4) Uani 1 1 d . . .
H37A H -0.3557 0.3301 0.5312 0.030 Uiso 1 1 calc R . .
C38 C -0.36063(17) 0.31530(7) 0.62433(12) 0.0263(5) Uani 1 1 d . . .
H38A H -0.4315 0.3124 0.6134 0.032 Uiso 1 1 calc R . .
C39 C -0.30263(17) 0.30900(8) 0.68923(12) 0.0269(5) Uani 1 1 d . . .
C40 C -0.19766(17) 0.31324(7) 0.70582(11) 0.0230(4) Uani 1 1 d . B .
C41 C -0.13550(19) 0.30751(9) 0.77663(12) 0.0329(5) Uani 1 1 d . . .
H41A H -0.0992 0.3381 0.7919 0.039 Uiso 1 1 d R . .
H41B H -0.0874 0.2807 0.7799 0.039 Uiso 1 1 d R . .
H41C H -0.1795 0.3000 0.8042 0.039 Uiso 1 1 d R . .
C42 C -0.3531(2) 0.29842(11) 0.74195(14) 0.0417(6) Uani 1 1 d . . .
H42C H -0.3371 0.3245 0.7752 0.050 Uiso 1 1 d R . .
H42B H -0.3291 0.2670 0.7631 0.050 Uiso 1 1 d R . .
H42A H -0.4258 0.2969 0.7219 0.050 Uiso 1 1 d R . .
C43 C -0.03439(15) 0.22344(7) 0.53606(10) 0.0190(4) Uani 1 1 d . B .
C44 C -0.12665(16) 0.20640(7) 0.54274(10) 0.0206(4) Uani 1 1 d . B .
H44 H -0.1851 0.2244 0.5208 0.025 Uiso 1 1 calc R . .
C45 C -0.03796(15) 0.26425(7) 0.49454(10) 0.0187(4) Uani 1 1 d . . .
H45 H -0.1019 0.2790 0.4772 0.022 Uiso 1 1 calc R . .
C46 C 0.01266(15) 0.32704(7) 0.43760(10) 0.0187(4) Uani 1 1 d . B .
C47 C -0.05487(16) 0.36274(7) 0.44648(10) 0.0206(4) Uani 1 1 d . . .
H47A H -0.0879 0.3583 0.4797 0.025 Uiso 1 1 calc R . .
C48 C -0.07398(16) 0.40446(7) 0.40724(11) 0.0234(4) Uani 1 1 d . . .
H48A H -0.1213 0.4279 0.4129 0.028 Uiso 1 1 calc R . .
C49 C -0.02459(17) 0.41200(7) 0.36016(11) 0.0249(5) Uani 1 1 d . . .
H49A H -0.0386 0.4405 0.3333 0.030 Uiso 1 1 calc R . .
C50 C 0.04565(16) 0.37828(8) 0.35139(11) 0.0238(4) Uani 1 1 d . . .
C51 C 0.06425(16) 0.33558(7) 0.38987(11) 0.0212(4) Uani 1 1 d . B .
C52 C 0.13573(17) 0.29722(8) 0.37868(12) 0.0270(5) Uani 1 1 d . . .
H52A H 0.1114 0.2646 0.3859 0.032 Uiso 1 1 d R . .
H52B H 0.2024 0.3025 0.4097 0.032 Uiso 1 1 d R . .
H52C H 0.1399 0.2997 0.3332 0.032 Uiso 1 1 d R . .
C53 C 0.1011(2) 0.38876(9) 0.30107(13) 0.0345(5) Uani 1 1 d . . .
H53A H 0.1731 0.3915 0.3235 0.041 Uiso 1 1 calc R . .
H53B H 0.0767 0.4196 0.2783 0.041 Uiso 1 1 calc R . .
H53C H 0.0895 0.3620 0.2688 0.041 Uiso 1 1 calc R . .
C54 C -0.23414(17) 0.15839(7) 0.58386(11) 0.0243(4) Uani 1 1 d . . .
C55 C -0.28447(17) 0.19264(8) 0.61119(12) 0.0269(5) Uani 1 1 d . . .
H55A H -0.2569 0.2245 0.6213 0.032 Uiso 1 1 calc R . .
C56 C -0.37393(19) 0.18127(9) 0.62398(13) 0.0330(5) Uani 1 1 d . . .
H56A H -0.4065 0.2049 0.6437 0.040 Uiso 1 1 calc R . .
C57 C -0.4157(2) 0.13521(9) 0.60783(14) 0.0381(6) Uani 1 1 d . . .
H57A H -0.4768 0.1272 0.6170 0.046 Uiso 1 1 calc R . .
C58 C -0.3691(2) 0.10065(9) 0.57841(14) 0.0408(6) Uani 1 1 d . . .
C59 C -0.2774(2) 0.11158(8) 0.56696(13) 0.0327(5) Uani 1 1 d . . .
C60 C -0.2253(3) 0.07482(9) 0.53534(17) 0.0496(8) Uani 1 1 d . . .
H60A H -0.1558 0.0852 0.5414 0.060 Uiso 1 1 calc R . .
H60B H -0.2603 0.0726 0.4880 0.060 Uiso 1 1 calc R . .
H60C H -0.2258 0.0427 0.5560 0.060 Uiso 1 1 calc R . .
C61 C -0.4190(3) 0.05143(12) 0.5577(2) 0.0705(11) Uani 1 1 d . . .
H61C H -0.4301 0.0468 0.5101 0.085 Uiso 1 1 calc R . .
H61B H -0.4836 0.0505 0.5677 0.085 Uiso 1 1 calc R . .
H61A H -0.3757 0.0252 0.5819 0.085 Uiso 1 1 calc R . .
C62 C 0.3952(3) 0.38279(12) 0.47812(19) 0.0572(8) Uani 1 1 d . . .
H62A H 0.3307 0.3771 0.4439 0.069 Uiso 1 1 calc R . .
H62B H 0.4490 0.3655 0.4650 0.069 Uiso 1 1 calc R . .
C63 C 0.4177(3) 0.43723(11) 0.4864(2) 0.0695(12) Uani 1 1 d . . .
H63A H 0.4533 0.4490 0.4550 0.083 Uiso 1 1 calc R . .
H63B H 0.3556 0.4566 0.4805 0.083 Uiso 1 1 calc R . .
C64 C 0.4830(3) 0.43953(11) 0.5559(2) 0.0697(12) Uani 1 1 d . . .
H64A H 0.4810 0.4725 0.5751 0.084 Uiso 1 1 calc R . .
H64B H 0.5533 0.4313 0.5585 0.084 Uiso 1 1 calc R . .
C65 C 0.4378(2) 0.40143(9) 0.59077(17) 0.0457(7) Uani 1 1 d . . .
H65A H 0.4906 0.3856 0.6266 0.055 Uiso 1 1 calc R . .
H65B H 0.3881 0.4166 0.6101 0.055 Uiso 1 1 calc R . .
C66 C 0.3994(2) 0.24271(11) 0.49953(17) 0.0484(7) Uani 1 1 d . B .
H66A H 0.4582 0.2442 0.5393 0.058 Uiso 1 1 calc R . .
H66B H 0.4033 0.2706 0.4703 0.058 Uiso 1 1 calc R . .
C67 C 0.3988(2) 0.19496(13) 0.46362(17) 0.0562(8) Uani 1 1 d DU . .
H67A H 0.4383 0.1696 0.4935 0.067 Uiso 1 1 d R B .
H67B H 0.4257 0.1991 0.4253 0.067 Uiso 1 1 d R . .
C68 C 0.2877(2) 0.18200(11) 0.44136(15) 0.0373(9) Uani 0.878(7) 1 d PDU B 1
H68A H 0.2531 0.1981 0.3989 0.045 Uiso 0.878(7) 1 d PR B 1
H68B H 0.2775 0.1461 0.4365 0.045 Uiso 0.878(7) 1 d PR B 1
C68S C 0.3334(13) 0.1624(6) 0.4935(12) 0.044(6) Uiso 0.122(7) 1 d PDU B 2
H68C H 0.3705 0.1502 0.5380 0.052 Uiso 0.122(7) 1 d PR B 2
H68D H 0.3043 0.1345 0.4644 0.052 Uiso 0.122(7) 1 d PR B 2
C69 C 0.2519(2) 0.20141(9) 0.49660(15) 0.0421(6) Uani 1 1 d DU . .
H69A H 0.1793 0.2089 0.4809 0.051 Uiso 1 1 d R B .
H69B H 0.2637 0.1773 0.5331 0.051 Uiso 1 1 d R . .
C70 C -0.0209(2) 0.10550(9) 0.72486(15) 0.0436(7) Uani 1 1 d . B .
H70A H 0.0491 0.0984 0.7509 0.052 Uiso 1 1 calc R . .
H70B H -0.0221 0.1125 0.6786 0.052 Uiso 1 1 calc R . .
C71 C -0.0877(2) 0.06244(10) 0.72731(19) 0.0562(8) Uani 1 1 d . . .
H71A H -0.1293 0.0535 0.6823 0.067 Uiso 1 1 calc R . .
H71B H -0.0473 0.0336 0.7476 0.067 Uiso 1 1 calc R . .
C72 C -0.1490(5) 0.07848(16) 0.7667(4) 0.138(3) Uani 1 1 d . . .
H72A H -0.1270 0.0625 0.8106 0.166 Uiso 1 1 calc R . .
H72B H -0.2195 0.0690 0.7454 0.166 Uiso 1 1 calc R . .
C73 C -0.1420(3) 0.13077(11) 0.77461(18) 0.0517(8) Uani 1 1 d . . .
H73A H -0.2048 0.1465 0.7480 0.062 Uiso 1 1 calc R . .
H73B H -0.1311 0.1397 0.8216 0.062 Uiso 1 1 calc R . .
C74 C 0.1443(2) 0.28706(9) 0.83781(13) 0.0361(6) Uani 1 1 d . . .
H74A H 0.1194 0.3136 0.8052 0.043 Uiso 1 1 calc R . .
H74B H 0.2162 0.2815 0.8422 0.043 Uiso 1 1 calc R . .
C75 C 0.1301(2) 0.30058(9) 0.90339(13) 0.0347(5) Uani 1 1 d . . .
H75A H 0.0696 0.3210 0.8981 0.042 Uiso 1 1 calc R . .
H75B H 0.1894 0.3180 0.9317 0.042 Uiso 1 1 calc R . .
C76 C 0.1178(3) 0.24965(11) 0.93133(14) 0.0481(7) Uani 1 1 d . . .
H76A H 0.1840 0.2345 0.9521 0.058 Uiso 1 1 calc R C 1
H76B H 0.0804 0.2519 0.9647 0.058 Uiso 1 1 calc R C 1
C77 C 0.0605(5) 0.22074(19) 0.8730(2) 0.0276(13) Uani 0.69(2) 1 d P B 1
H77A H 0.0799 0.1857 0.8781 0.033 Uiso 0.69(2) 1 calc PR B 1
H77B H -0.0126 0.2234 0.8668 0.033 Uiso 0.69(2) 1 calc PR B 1
C77S C 0.116(2) 0.2175(4) 0.8799(7) 0.053(5) Uani 0.31(2) 1 d P B 2
H77C H 0.0666 0.1910 0.8793 0.063 Uiso 0.31(2) 1 calc PR B 2
H77D H 0.1824 0.2023 0.8873 0.063 Uiso 0.31(2) 1 calc PR B 2
C78 C -0.3178(3) 0.44628(14) 0.7069(3) 0.0984(18) Uani 1 1 d . . .
H78A H -0.3167 0.4158 0.6827 0.118 Uiso 1 1 calc R . .
H78B H -0.3120 0.4743 0.6792 0.118 Uiso 1 1 calc R . .
H78C H -0.3810 0.4486 0.7185 0.118 Uiso 1 1 calc R . .
C79 C -0.2324(4) 0.44668(17) 0.7683(3) 0.0930(15) Uani 1 1 d . . .
H79A H -0.2398 0.4186 0.7962 0.112 Uiso 1 1 calc R . .
H79B H -0.2360 0.4770 0.7932 0.112 Uiso 1 1 calc R . .
C80 C -0.1294(3) 0.44394(11) 0.75701(18) 0.0574(8) Uani 1 1 d . . .
H80A H -0.1267 0.4141 0.7310 0.069 Uiso 1 1 calc R . .
H80B H -0.1217 0.4725 0.7299 0.069 Uiso 1 1 calc R . .
C81 C -0.0423(3) 0.44306(15) 0.8180(2) 0.0744(11) Uani 1 1 d . . .
H81A H -0.0527 0.4163 0.8470 0.089 Uiso 1 1 calc R . .
H81B H -0.0410 0.4743 0.8420 0.089 Uiso 1 1 calc R . .
C82 C 0.0597(3) 0.43574(12) 0.80536(18) 0.0570(8) Uani 1 1 d . . .
H82A H 0.1127 0.4355 0.8482 0.068 Uiso 1 1 calc R . .
H82B H 0.0605 0.4035 0.7840 0.068 Uiso 1 1 calc R . .
C83 C 0.0826(3) 0.47532(13) 0.7620(2) 0.0740(11) Uani 1 1 d . . .
H83C H 0.1529 0.4727 0.7619 0.089 Uiso 1 1 calc R . .
H83B H 0.0712 0.5075 0.7790 0.089 Uiso 1 1 calc R . .
H83A H 0.0388 0.4715 0.7167 0.089 Uiso 1 1 calc R . .
K1 K 0.21774(3) 0.325929(15) 0.55048(2) 0.02175(11) Uani 1 1 d . . .
K2 K -0.02400(4) 0.227597(15) 0.69191(2) 0.02458(12) Uani 1 1 d . . .
N1 N -0.04567(13) 0.32711(6) 0.67342(9) 0.0188(3) Uani 1 1 d . B .
N2 N 0.19988(13) 0.42412(6) 0.60751(9) 0.0189(3) Uani 1 1 d . B .
N3 N -0.13855(14) 0.16792(6) 0.57656(9) 0.0238(4) Uani 1 1 d . B .
N4 N 0.03581(13) 0.28433(6) 0.47688(9) 0.0195(4) Uani 1 1 d . B .
O1 O 0.12346(10) 0.26708(5) 0.63268(7) 0.0181(3) Uani 1 1 d . B .
O2 O 0.39007(14) 0.36609(6) 0.54105(11) 0.0438(5) Uani 1 1 d . B .
O3 O 0.30918(13) 0.24531(6) 0.51812(9) 0.0343(4) Uani 1 1 d . B .
O4 O -0.05920(15) 0.14658(6) 0.75250(10) 0.0415(4) Uani 1 1 d . B .
O5 O 0.08784(15) 0.24275(6) 0.81683(8) 0.0377(4) Uani 1 1 d . B .

loop_
_atom_site_aniso_label
_atom_site_aniso_U_11
_atom_site_aniso_U_22
_atom_site_aniso_U_33
_atom_site_aniso_U_23
_atom_site_aniso_U_13
_atom_site_aniso_U_12
C1 0.0185(10) 0.0147(8) 0.0162(10) 0.0003(7) 0.0038(8) -0.0013(7)
C2 0.0170(9) 0.0134(8) 0.0176(10) 0.0016(7) 0.0059(8) -0.0003(7)
C3 0.0215(10) 0.0151(8) 0.0185(10) 0.0003(7) 0.0057(8) -0.0007(7)
C4 0.0200(10) 0.0199(9) 0.0166(10) 0.0005(7) 0.0047(8) -0.0014(7)
C5 0.0191(10) 0.0195(9) 0.0186(10) 0.0013(7) 0.0018(8) 0.0018(8)
C6 0.0205(10) 0.0150(9) 0.0200(10) -0.0001(7) 0.0046(8) 0.0022(7)
C7 0.0210(10) 0.0162(9) 0.0224(11) -0.0005(8) -0.0004(8) 0.0045(7)
C8 0.0213(10) 0.0150(9) 0.0214(10) 0.0000(7) 0.0034(8) 0.0026(7)
C9 0.0217(10) 0.0116(8) 0.0205(10) 0.0000(7) 0.0060(8) 0.0012(7)
C10 0.0191(10) 0.0152(9) 0.0196(10) 0.0020(7) 0.0029(8) 0.0010(7)
C11 0.0246(11) 0.0148(9) 0.0241(11) -0.0019(8) 0.0005(9) 0.0010(8)
C12 0.0286(12) 0.0127(9) 0.0301(12) -0.0018(8) 0.0030(9) 0.0032(8)
C13 0.0250(11) 0.0160(9) 0.0252(11) 0.0016(8) 0.0006(9) 0.0058(8)
C14 0.0349(13) 0.0185(9) 0.0233(12) 0.0018(8) -0.0026(10) 0.0050(9)
C15 0.0229(11) 0.0241(10) 0.0370(13) -0.0078(9) 0.0021(10) 0.0052(8)
C16 0.0424(14) 0.0142(10) 0.0377(14) -0.0044(9) -0.0029(11) 0.0077(9)
C17 0.065(4) 0.0172(19) 0.087(4) -0.028(2) -0.031(3) 0.017(2)
C18 0.045(3) 0.032(2) 0.080(4) -0.029(2) 0.010(2) 0.0067(18)
C19 0.117(5) 0.0135(18) 0.082(4) 0.008(2) 0.035(4) 0.002(2)
C20 0.0191(10) 0.0195(9) 0.0187(10) -0.0018(8) 0.0020(8) -0.0020(7)
C21 0.0330(13) 0.0300(11) 0.0273(12) 0.0026(9) 0.0009(10) -0.0129(10)
C22 0.0249(11) 0.0270(11) 0.0246(12) -0.0069(9) 0.0037(9) -0.0003(8)
C23 0.0234(11) 0.0264(10) 0.0255(12) -0.0055(9) -0.0015(9) 0.0011(8)
C24 0.0184(10) 0.0123(8) 0.0184(10) -0.0014(7) 0.0042(8) 0.0003(7)
C25 0.0198(10) 0.0135(8) 0.0175(10) 0.0003(7) 0.0039(8) 0.0017(7)
C26 0.0185(10) 0.0128(8) 0.0178(10) -0.0007(7) 0.0028(8) 0.0025(7)
C27 0.0169(10) 0.0161(9) 0.0260(11) 0.0033(8) 0.0079(8) 0.0024(7)
C28 0.0259(11) 0.0251(10) 0.0269(12) 0.0039(9) 0.0024(9) -0.0051(9)
C29 0.0327(13) 0.0337(12) 0.0263(12) 0.0094(9) 0.0014(10) -0.0034(10)
C30 0.0312(12) 0.0233(10) 0.0331(13) 0.0129(9) 0.0101(10) 0.0012(9)
C31 0.0223(11) 0.0166(9) 0.0333(12) 0.0040(8) 0.0101(9) 0.0008(8)
C32 0.0181(10) 0.0167(9) 0.0258(11) 0.0031(8) 0.0062(8) 0.0014(7)
C33 0.0397(14) 0.0247(11) 0.0299(13) 0.0011(9) 0.0022(11) -0.0109(10)
C34 0.0382(14) 0.0226(11) 0.0415(15) 0.0047(10) 0.0106(11) -0.0102(10)
C35 0.0212(10) 0.0120(8) 0.0272(11) 0.0006(7) 0.0085(9) 0.0004(7)
C36 0.0224(11) 0.0148(9) 0.0254(11) 0.0022(8) 0.0080(9) 0.0002(7)
C37 0.0222(11) 0.0169(9) 0.0326(12) 0.0024(8) 0.0039(9) 0.0007(8)
C38 0.0196(11) 0.0169(9) 0.0427(14) -0.0010(9) 0.0096(10) 0.0001(8)
C39 0.0266(12) 0.0205(10) 0.0378(13) -0.0006(9) 0.0161(10) -0.0034(8)
C40 0.0248(11) 0.0185(9) 0.0283(12) 0.0019(8) 0.0117(9) -0.0009(8)
C41 0.0346(13) 0.0394(13) 0.0267(13) 0.0059(10) 0.0121(11) -0.0017(10)
C42 0.0347(14) 0.0504(15) 0.0480(17) 0.0011(12) 0.0246(13) -0.0085(12)
C43 0.0194(10) 0.0139(8) 0.0208(10) -0.0013(7) 0.0014(8) 0.0010(7)
C44 0.0213(10) 0.0146(9) 0.0228(11) -0.0004(7) 0.0011(8) 0.0010(7)
C45 0.0189(10) 0.0127(8) 0.0216(10) -0.0014(7) 0.0015(8) 0.0021(7)
C46 0.0177(10) 0.0163(9) 0.0186(10) -0.0002(7) -0.0006(8) -0.0015(7)
C47 0.0215(10) 0.0183(9) 0.0206(11) 0.0001(7) 0.0039(8) -0.0009(7)
C48 0.0229(11) 0.0180(9) 0.0264(12) -0.0007(8) 0.0024(9) 0.0025(8)
C49 0.0262(11) 0.0202(9) 0.0249(11) 0.0038(8) 0.0018(9) -0.0032(8)
C50 0.0243(11) 0.0241(10) 0.0207(11) -0.0002(8) 0.0027(9) -0.0050(8)
C51 0.0190(10) 0.0223(10) 0.0208(11) -0.0028(8) 0.0034(8) -0.0026(8)
C52 0.0278(12) 0.0267(10) 0.0279(12) -0.0002(9) 0.0103(10) 0.0012(9)
C53 0.0367(14) 0.0355(12) 0.0333(14) 0.0052(10) 0.0132(11) -0.0053(10)
C54 0.0270(11) 0.0187(9) 0.0250(11) 0.0053(8) 0.0039(9) -0.0022(8)
C55 0.0254(11) 0.0197(10) 0.0321(12) 0.0022(9) 0.0029(10) -0.0023(8)
C56 0.0287(12) 0.0311(12) 0.0394(14) 0.0036(10) 0.0100(11) 0.0018(9)
C57 0.0338(14) 0.0362(13) 0.0467(16) 0.0075(11) 0.0156(12) -0.0085(10)
C58 0.0496(16) 0.0303(12) 0.0473(16) -0.0001(11) 0.0217(13) -0.0169(11)
C59 0.0432(14) 0.0206(10) 0.0362(14) 0.0005(9) 0.0144(12) -0.0083(10)
C60 0.073(2) 0.0250(12) 0.0619(19) -0.0118(12) 0.0376(17) -0.0155(13)
C61 0.079(3) 0.0444(17) 0.103(3) -0.0186(18) 0.050(2) -0.0371(17)
C62 0.061(2) 0.0508(17) 0.073(2) 0.0020(16) 0.0392(19) -0.0051(15)
C63 0.079(3) 0.0399(16) 0.117(3) 0.0156(19) 0.072(3) 0.0100(16)
C64 0.052(2) 0.0344(15) 0.137(4) -0.0191(19) 0.051(2) -0.0115(14)
C65 0.0261(13) 0.0304(13) 0.080(2) -0.0098(13) 0.0136(14) 0.0014(10)
C66 0.0331(15) 0.0510(16) 0.062(2) -0.0164(14) 0.0158(14) 0.0063(12)
C67 0.0461(18) 0.069(2) 0.0526(19) -0.0233(16) 0.0126(15) 0.0120(15)
C68 0.0432(18) 0.0352(15) 0.0347(17) -0.0072(12) 0.0129(14) 0.0041(12)
C69 0.0520(17) 0.0311(12) 0.0463(16) -0.0049(11) 0.0190(14) -0.0045(11)
C70 0.0454(16) 0.0353(13) 0.0509(17) 0.0170(12) 0.0151(14) 0.0073(11)
C71 0.0482(18) 0.0333(14) 0.082(2) 0.0052(15) 0.0107(17) 0.0002(12)
C72 0.192(6) 0.057(2) 0.239(7) -0.050(3) 0.180(6) -0.064(3)
C73 0.059(2) 0.0422(15) 0.062(2) 0.0110(14) 0.0308(17) -0.0056(13)
C74 0.0454(15) 0.0330(12) 0.0312(13) -0.0006(10) 0.0132(12) -0.0068(11)
C75 0.0316(13) 0.0419(13) 0.0314(13) -0.0016(10) 0.0102(11) -0.0069(10)
C76 0.0570(19) 0.0545(17) 0.0339(15) 0.0030(13) 0.0148(14) -0.0212(14)
C77 0.021(3) 0.031(2) 0.028(2) 0.0103(14) 0.0021(18) -0.0032(17)
C77S 0.078(15) 0.028(5) 0.060(7) 0.027(4) 0.034(9) 0.013(6)
C78 0.064(3) 0.048(2) 0.161(5) -0.035(3) -0.002(3) 0.0071(18)
C79 0.084(3) 0.068(3) 0.119(4) -0.024(3) 0.015(3) 0.023(2)
C80 0.064(2) 0.0391(15) 0.068(2) -0.0127(14) 0.0171(18) 0.0020(14)
C81 0.084(3) 0.066(2) 0.073(3) -0.0131(19) 0.022(2) 0.008(2)
C82 0.057(2) 0.0532(18) 0.059(2) -0.0031(15) 0.0126(17) 0.0139(15)
C83 0.088(3) 0.051(2) 0.082(3) -0.0102(18) 0.022(2) 0.0102(19)
K1 0.0214(2) 0.0200(2) 0.0241(2) -0.00234(17) 0.00683(18) -0.00157(16)
K2 0.0310(3) 0.0176(2) 0.0261(2) 0.00131(17) 0.0097(2) -0.00071(17)
N1 0.0177(8) 0.0170(7) 0.0220(9) 0.0026(6) 0.0062(7) 0.0005(6)
N2 0.0190(9) 0.0145(7) 0.0227(9) 0.0031(6) 0.0054(7) -0.0005(6)
N3 0.0250(10) 0.0158(8) 0.0296(10) 0.0025(7) 0.0062(8) 0.0001(7)
N4 0.0214(9) 0.0155(7) 0.0196(9) 0.0012(6) 0.0025(7) 0.0013(6)
O1 0.0193(7) 0.0116(6) 0.0209(7) -0.0016(5) 0.0017(6) 0.0021(5)
O2 0.0381(10) 0.0313(9) 0.0669(14) -0.0042(9) 0.0230(10) -0.0087(8)
O3 0.0353(10) 0.0314(8) 0.0369(10) -0.0072(7) 0.0117(8) 0.0040(7)
O4 0.0491(11) 0.0314(9) 0.0467(11) 0.0053(8) 0.0179(9) -0.0088(8)
O5 0.0595(12) 0.0286(8) 0.0250(9) 0.0012(7) 0.0120(8) -0.0041(8)

loop_
_atom_type_symbol
_atom_type_description
_atom_type_scat_dispersion_real
_atom_type_scat_dispersion_imag
_atom_type_scat_source
C C 0.0033 0.0016 'International Tables Vol C Tables 4.2.6.8 and 6.1.1.4'
H H 0.0000 0.0000 'International Tables Vol C Tables 4.2.6.8 and 6.1.1.4'
K K 0.2009 0.2494 'International Tables Vol C Tables 4.2.6.8 and 6.1.1.4'
N N 0.0061 0.0033 'International Tables Vol C Tables 4.2.6.8 and 6.1.1.4'
O O 0.0106 0.0060 'International Tables Vol C Tables 4.2.6.8 and 6.1.1.4'

loop_
_geom_angle_atom_site_label_1
_geom_angle_atom_site_label_2
_geom_angle_atom_site_label_3
_geom_angle
_geom_angle_site_symmetry_1
_geom_angle_site_symmetry_3
_geom_angle_publ_flag
C6 C1 O1 122.60(16) . . ?
C6 C1 C2 122.33(18) . . ?
O1 C1 C2 115.01(16) . . ?
C6 C1 K1 113.39(13) . . ?
O1 C1 K1 71.93(10) . . ?
C2 C1 K1 80.99(11) . . ?
C3 C2 C1 116.57(17) . . ?
C3 C2 C24 119.79(16) . . ?
C1 C2 C24 123.55(17) . . ?
C3 C2 K1 117.82(13) . . ?
C1 C2 K1 72.83(11) . . ?
C24 C2 K1 78.95(11) . . ?
C2 C3 C4 123.30(18) . . ?
C2 C3 H3A 118.4 . . ?
C4 C3 H3A 118.4 . . ?
C5 C4 C3 117.21(18) . . ?
C5 C4 C20 122.09(18) . . ?
C3 C4 C20 120.67(17) . . ?
C4 C5 C6 122.51(19) . . ?
C4 C5 H5A 118.7 . . ?
C6 C5 H5A 118.7 . . ?
C1 C6 C5 118.05(17) . . ?
C1 C6 C7 123.08(18) . . ?
C5 C6 C7 118.86(18) . . ?
C8 C7 C6 109.88(16) . . ?
C8 C7 C15 109.19(17) . . ?
C6 C7 C15 109.42(17) . . ?
C8 C7 C14 109.08(17) . . ?
C6 C7 C14 109.09(17) . . ?
C15 C7 C14 110.17(18) . . ?
C9 C8 C13 117.53(19) . . ?
C9 C8 C7 123.14(17) . . ?
C13 C8 C7 119.31(18) . . ?
C8 C9 O1 122.46(18) . . ?
C8 C9 C10 122.38(17) . . ?
O1 C9 C10 115.05(17) . . ?
C8 C9 K2 110.89(14) . . ?
O1 C9 K2 70.99(10) . . ?
C10 C9 K2 83.59(12) . . ?
C11 C10 C9 117.11(18) . . ?
C11 C10 C43 119.94(18) . . ?
C9 C10 C43 122.73(17) . . ?
C11 C10 K2 118.62(14) . . ?
C9 C10 K2 70.58(12) . . ?
C43 C10 K2 78.67(11) . . ?
C12 C11 C10 122.43(19) . . ?
C12 C11 H11A 118.8 . . ?
C10 C11 H11A 118.8 . . ?
C13 C12 C11 117.62(18) . . ?
C13 C12 C16 120.15(19) . . ?
C11 C12 C16 122.21(19) . . ?
C12 C13 C8 122.86(19) . . ?
C12 C13 H13A 118.6 . . ?
C8 C13 H13A 118.6 . . ?
C7 C14 H14A 109.5 . . ?
C7 C14 H14B 109.5 . . ?
H14A C14 H14B 109.5 . . ?
C7 C14 H14C 109.5 . . ?
H14A C14 H14C 109.5 . . ?
H14B C14 H14C 109.5 . . ?
C7 C15 H15C 109.5 . . ?
C7 C15 H15B 109.5 . . ?
H15C C15 H15B 109.5 . . ?
C7 C15 H15A 109.5 . . ?
H15C C15 H15A 109.5 . . ?
H15B C15 H15A 109.5 . . ?
C18S C16 C17 127.8(4) . . ?
C19 C16 C17 115.3(4) . . ?
C18S C16 C17S 113.3(4) . . ?
C19 C16 C17S 137.1(4) . . ?
C18S C16 C12 116.6(3) . . ?
C19 C16 C12 110.0(3) . . ?
C17 C16 C12 113.6(2) . . ?
C17S C16 C12 110.4(3) . . ?
C19 C16 C18 105.5(3) . . ?
C17 C16 C18 104.8(4) . . ?
C17S C16 C18 75.9(4) . . ?
C12 C16 C18 106.9(2) . . ?
C18S C16 C19S 104.1(4) . . ?
C17 C16 C19S 74.4(4) . . ?
C17S C16 C19S 105.6(4) . . ?
C12 C16 C19S 105.8(3) . . ?
C18 C16 C19S 144.3(3) . . ?
C16 C17 H17A 99.7 . . ?
C16 C17 H17B 118.1 . . ?
H17A C17 H17B 109.5 . . ?
C16 C17 H17C 110.1 . . ?
H17A C17 H17C 109.5 . . ?
H17B C17 H17C 109.5 . . ?
C16 C17 H17D 108.9 . . ?
C16 C17 H17E 104.2 . . ?
H17D C17 H17E 106.2 . . ?
C16 C17S H17D 106.7 . . ?
C16 C17S H17E 107.7 . . ?
H17D C17S H17E 109.5 . . ?
C16 C17S H17F 113.9 . . ?
H17D C17S H17F 109.5 . . ?
H17E C17S H17F 109.5 . . ?
C16 C18 H18A 107.7 . . ?
C16 C18 H18B 112.1 . . ?
H18A C18 H18B 109.5 . . ?
C16 C18 H18C 108.6 . . ?
H18A C18 H18C 109.5 . . ?
H18B C18 H18C 109.5 . . ?
C16 C18S H18D 111.0 . . ?
C16 C18S H18E 108.0 . . ?
H18D C18S H18E 109.5 . . ?
C16 C18S H18F 109.5 . . ?
H18D C18S H18F 109.5 . . ?
H18E C18S H18F 109.5 . . ?
C16 C19 H19C 108.1 . . ?
C16 C19 H19B 108.5 . . ?
H19C C19 H19B 109.5 . . ?
C16 C19 H19A 111.8 . . ?
H19C C19 H19A 109.5 . . ?
H19B C19 H19A 109.5 . . ?
H19A C19 H19E 111.7 . . ?
C16 C19S H19B 97.6 . . ?
C16 C19S H19D 110.0 . . ?
C16 C19S H19E 109.3 . . ?
H19D C19S H19E 109.5 . . ?
C16 C19S H19F 109.0 . . ?
H19D C19S H19F 109.5 . . ?
H19E C19S H19F 109.5 . . ?
C4 C20 C21 109.86(17) . . ?
C4 C20 C22 108.72(17) . . ?
C21 C20 C22 109.78(18) . . ?
C4 C20 C23 112.29(16) . . ?
C21 C20 C23 108.16(18) . . ?
C22 C20 C23 107.99(18) . . ?
C20 C21 H21A 109.5 . . ?
C20 C21 H21B 109.5 . . ?
H21A C21 H21B 109.5 . . ?
C20 C21 H21C 109.5 . . ?
H21A C21 H21C 109.5 . . ?
H21B C21 H21C 109.5 . . ?
C20 C22 H22A 109.5 . . ?
C20 C22 H22B 109.5 . . ?
H22A C22 H22B 109.5 . . ?
C20 C22 H22C 109.5 . . ?
H22A C22 H22C 109.5 . . ?
H22B C22 H22C 109.5 . . ?
C20 C23 H23A 109.5 . . ?
C20 C23 H23B 109.5 . . ?
H23A C23 H23B 109.5 . . ?
C20 C23 H23C 109.5 . . ?
H23A C23 H23C 109.5 . . ?
H23B C23 H23C 109.5 . . ?
C25 C24 C26 115.62(17) . . ?
C25 C24 C2 124.80(17) . . ?
C26 C24 C2 119.37(17) . . ?
C25 C24 K1 127.14(13) . . ?
C26 C24 K1 74.25(11) . . ?
C2 C24 K1 74.07(10) . . ?
N1 C25 C24 128.29(18) . . ?
N1 C25 H25 115.9 . . ?
C24 C25 H25 115.9 . . ?
N2 C26 C24 125.38(18) . . ?
N2 C26 K1 70.45(11) . . ?
C24 C26 K1 80.03(11) . . ?
N2 C26 H26 117.3 . . ?
C24 C26 H26 117.3 . . ?
C28 C27 C32 119.36(19) . . ?
C28 C27 N2 121.49(18) . . ?
C32 C27 N2 119.06(19) . . ?
C29 C28 C27 120.6(2) . . ?
C29 C28 H28A 119.7 . . ?
C27 C28 H28A 119.7 . . ?
C28 C29 C30 120.4(2) . . ?
C28 C29 H29A 119.8 . . ?
C30 C29 H29A 119.8 . . ?
C29 C30 C31 120.0(2) . . ?
C29 C30 H30A 120.0 . . ?
C31 C30 H30A 120.0 . . ?
C30 C31 C32 120.2(2) . . ?
C30 C31 C34 119.74(19) . . ?
C32 C31 C34 120.0(2) . . ?
C31 C32 C27 119.4(2) . . ?
C31 C32 C33 120.76(19) . . ?
C27 C32 C33 119.81(18) . . ?
C32 C33 H33A 109.5 . . ?
C32 C33 H33B 109.5 . . ?
H33A C33 H33B 109.5 . . ?
C32 C33 H33C 109.5 . . ?
H33A C33 H33C 109.5 . . ?
H33B C33 H33C 109.5 . . ?
C31 C34 H34A 109.5 . . ?
C31 C34 H34B 109.5 . . ?
H34A C34 H34B 109.5 . . ?
C31 C34 H34C 109.5 . . ?
H34A C34 H34C 109.5 . . ?
H34B C34 H34C 109.5 . . ?
C36 C35 N1 122.70(19) . . ?
C36 C35 C40 118.31(19) . . ?
N1 C35 C40 118.92(19) . . ?
C36 C35 K2 117.70(13) . . ?
N1 C35 K2 60.74(9) . . ?
C40 C35 K2 89.37(12) . . ?
C37 C36 C35 121.1(2) . . ?
C37 C36 H36A 119.4 . . ?
C35 C36 H36A 119.4 . . ?
C38 C37 C36 120.3(2) . . ?
C38 C37 H37A 119.8 . . ?
C36 C37 H37A 119.8 . . ?
C37 C38 C39 120.2(2) . . ?
C37 C38 H38A 119.9 . . ?
C39 C38 H38A 119.9 . . ?
C38 C39 C40 120.3(2) . . ?
C38 C39 C42 119.4(2) . . ?
C40 C39 C42 120.3(2) . . ?
C39 C40 C35 119.8(2) . . ?
C39 C40 C41 119.9(2) . . ?
C35 C40 C41 120.3(2) . . ?
C39 C40 K2 129.00(14) . . ?
C35 C40 K2 66.33(11) . . ?
C41 C40 K2 78.24(13) . . ?
C40 C41 K2 76.54(13) . . ?
C40 C41 H41A 109.5 . . ?
C40 C41 H41B 109.5 . . ?
H41A C41 H41B 109.5 . . ?
C40 C41 H41C 109.4 . . ?
H41A C41 H41C 109.5 . . ?
H41B C41 H41C 109.5 . . ?
C39 C42 H42C 109.4 . . ?
C39 C42 H42B 109.5 . . ?
H42C C42 H42B 109.5 . . ?
C39 C42 H42A 109.5 . . ?
H42C C42 H42A 109.5 . . ?
H42B C42 H42A 109.5 . . ?
C45 C43 C44 116.89(18) . . ?
C45 C43 C10 124.88(18) . . ?
C44 C43 C10 118.18(17) . . ?
C45 C43 K2 125.79(13) . . ?
C44 C43 K2 71.80(12) . . ?
C10 C43 K2 74.72(11) . . ?
N3 C44 C43 125.55(19) . . ?
N3 C44 K2 71.96(12) . . ?
C43 C44 K2 82.73(12) . . ?
N3 C44 H44 117.2 . . ?
C43 C44 H44 117.2 . . ?
K2 C44 H44 118.5 . . ?
N4 C45 C43 128.14(19) . . ?
N4 C45 H45 115.9 . . ?
C43 C45 H45 115.9 . . ?
C47 C46 N4 122.87(19) . . ?
C47 C46 C51 118.52(18) . . ?
N4 C46 C51 118.50(18) . . ?
C47 C46 K1 113.70(13) . . ?
N4 C46 K1 62.85(10) . . ?
C51 C46 K1 90.30(12) . . ?
C48 C47 C46 120.7(2) . . ?
C48 C47 H47A 119.7 . . ?
C46 C47 H47A 119.7 . . ?
C49 C48 C47 120.2(2) . . ?
C49 C48 H48A 119.9 . . ?
C47 C48 H48A 119.9 . . ?
C48 C49 C50 120.83(19) . . ?
C48 C49 H49A 119.6 . . ?
C50 C49 H49A 119.6 . . ?
C49 C50 C51 119.5(2) . . ?
C49 C50 C53 119.3(2) . . ?
C51 C50 C53 121.3(2) . . ?
C50 C51 C46 120.18(19) . . ?
C50 C51 C52 120.43(19) . . ?
C46 C51 C52 119.33(18) . . ?
C50 C51 K1 126.20(14) . . ?
C46 C51 K1 65.57(11) . . ?
C52 C51 K1 81.44(12) . . ?
C51 C52 H52A 109.5 . . ?
C51 C52 H52B 109.5 . . ?
H52A C52 H52B 109.5 . . ?
C51 C52 H52C 109.5 . . ?
H52A C52 H52C 109.5 . . ?
H52B C52 H52C 109.5 . . ?
C50 C53 H53A 109.5 . . ?
C50 C53 H53B 109.5 . . ?
H53A C53 H53B 109.5 . . ?
C50 C53 H53C 109.5 . . ?
H53A C53 H53C 109.5 . . ?
H53B C53 H53C 109.5 . . ?
C55 C54 N3 121.79(19) . . ?
C55 C54 C59 118.9(2) . . ?
N3 C54 C59 119.1(2) . . ?
C56 C55 C54 121.3(2) . . ?
C56 C55 H55A 119.3 . . ?
C54 C55 H55A 119.3 . . ?
C55 C56 C57 119.6(2) . . ?
C55 C56 H56A 120.2 . . ?
C57 C56 H56A 120.2 . . ?
C56 C57 C58 120.6(2) . . ?
C56 C57 H57A 119.7 . . ?
C58 C57 H57A 119.7 . . ?
C57 C58 C59 120.0(2) . . ?
C57 C58 C61 119.7(3) . . ?
C59 C58 C61 120.3(3) . . ?
C58 C59 C54 119.5(2) . . ?
C58 C59 C60 121.0(2) . . ?
C54 C59 C60 119.4(2) . . ?
C59 C60 H60A 109.5 . . ?
C59 C60 H60B 109.5 . . ?
H60A C60 H60B 109.5 . . ?
C59 C60 H60C 109.5 . . ?
H60A C60 H60C 109.5 . . ?
H60B C60 H60C 109.5 . . ?
C58 C61 H61C 109.5 . . ?
C58 C61 H61B 109.5 . . ?
H61C C61 H61B 109.5 . . ?
C58 C61 H61A 109.5 . . ?
H61C C61 H61A 109.5 . . ?
H61B C61 H61A 109.5 . . ?
O2 C62 C63 105.6(3) . . ?
O2 C62 H62A 110.6 . . ?
C63 C62 H62A 110.6 . . ?
O2 C62 H62B 110.6 . . ?
C63 C62 H62B 110.6 . . ?
H62A C62 H62B 108.7 . . ?
C64 C63 C62 101.7(3) . . ?
C64 C63 H63A 111.4 . . ?
C62 C63 H63A 111.4 . . ?
C64 C63 H63B 111.4 . . ?
C62 C63 H63B 111.4 . . ?
H63A C63 H63B 109.3 . . ?
C63 C64 C65 103.2(3) . . ?
C63 C64 H64A 111.1 . . ?
C65 C64 H64A 111.1 . . ?
C63 C64 H64B 111.1 . . ?
C65 C64 H64B 111.1 . . ?
H64A C64 H64B 109.1 . . ?
O2 C65 C64 106.0(3) . . ?
O2 C65 H65A 110.5 . . ?
C64 C65 H65A 110.5 . . ?
O2 C65 H65B 110.5 . . ?
C64 C65 H65B 110.5 . . ?
H65A C65 H65B 108.7 . . ?
O3 C66 C67 107.7(2) . . ?
O3 C66 H66A 110.2 . . ?
C67 C66 H66A 110.2 . . ?
O3 C66 H66B 110.2 . . ?
C67 C66 H66B 110.2 . . ?
H66A C66 H66B 108.5 . . ?
C66 C67 C68 102.4(2) . . ?
C66 C67 C68S 102.3(8) . . ?
C68 C67 C68S 47.3(9) . . ?
C66 C67 H67A 111.2 . . ?
C68 C67 H67A 111.3 . . ?
C68S C67 H67A 67.6 . . ?
C66 C67 H67B 111.4 . . ?
C68 C67 H67B 111.3 . . ?
C68S C67 H67B 144.2 . . ?
H67A C67 H67B 109.2 . . ?
C69 C68 C67 102.3(2) . . ?
C69 C68 H68A 111.4 . . ?
C67 C68 H68A 111.3 . . ?
C69 C68 H68B 111.3 . . ?
C67 C68 H68B 111.3 . . ?
H68A C68 H68B 109.2 . . ?
C67 C68S C69 98.4(9) . . ?
C67 C68S H68D 112.1 . . ?
C69 C68S H68D 112.1 . . ?
H68C C68S H68D 109.7 . . ?
O3 C69 C68 105.3(2) . . ?
O3 C69 C68S 103.7(8) . . ?
O3 C69 H69A 110.7 . . ?
C68 C69 H69A 110.5 . . ?
O3 C69 H69B 110.7 . . ?
C68 C69 H69B 110.8 . . ?
H69A C69 H69B 108.8 . . ?
O4 C70 C71 106.8(2) . . ?
O4 C70 K2 48.22(11) . . ?
C71 C70 K2 142.95(19) . . ?
O4 C70 H70A 110.4 . . ?
C71 C70 H70A 110.4 . . ?
O4 C70 H70B 110.4 . . ?
C71 C70 H70B 110.4 . . ?
H70A C70 H70B 108.6 . . ?
C72 C71 C70 105.1(3) . . ?
C72 C71 H71A 110.7 . . ?
C70 C71 H71A 110.7 . . ?
C72 C71 H71B 110.7 . . ?
C70 C71 H71B 110.7 . . ?
H71A C71 H71B 108.8 . . ?
C71 C72 C73 110.0(3) . . ?
C71 C72 H72A 109.7 . . ?
C73 C72 H72A 109.7 . . ?
C71 C72 H72B 109.7 . . ?
C73 C72 H72B 109.7 . . ?
H72A C72 H72B 108.2 . . ?
O4 C73 C72 107.2(3) . . ?
O4 C73 H73A 110.3 . . ?
C72 C73 H73A 110.3 . . ?
O4 C73 H73B 110.3 . . ?
C72 C73 H73B 110.3 . . ?
H73A C73 H73B 108.5 . . ?
O5 C74 C75 106.6(2) . . ?
O5 C74 H74A 110.4 . . ?
C75 C74 H74A 110.4 . . ?
O5 C74 H74B 110.4 . . ?
C75 C74 H74B 110.4 . . ?
H74A C74 H74B 108.6 . . ?
C74 C75 C76 101.0(2) . . ?
C74 C75 H75A 111.6 . . ?
C76 C75 H75A 111.6 . . ?
C74 C75 H75B 111.6 . . ?
C76 C75 H75B 111.6 . . ?
H75A C75 H75B 109.4 . . ?
C77S C76 C75 104.6(5) . . ?
C77 C76 C75 104.7(3) . . ?
C77 C76 H76A 110.8 . . ?
C75 C76 H76A 110.8 . . ?
C77 C76 H76B 110.8 . . ?
C75 C76 H76B 110.8 . . ?
H76A C76 H76B 108.9 . . ?
O5 C77 C76 104.4(3) . . ?
O5 C77 H77A 110.9 . . ?
C76 C77 H77A 110.9 . . ?
O5 C77 H77B 110.9 . . ?
C76 C77 H77B 110.9 . . ?
H77A C77 H77B 108.9 . . ?
C76 C77S O5 111.0(7) . . ?
C76 C77S H77C 109.4 . . ?
O5 C77S H77C 109.4 . . ?
C76 C77S H77D 109.4 . . ?
O5 C77S H77D 109.4 . . ?
H77C C77S H77D 108.0 . . ?
C79 C78 H78A 109.5 . . ?
C79 C78 H78B 109.5 . . ?
H78A C78 H78B 109.5 . . ?
C79 C78 H78C 109.5 . . ?
H78A C78 H78C 109.5 . . ?
H78B C78 H78C 109.5 . . ?
C78 C79 C80 114.7(4) . . ?
C78 C79 H79A 108.6 . . ?
C80 C79 H79A 108.6 . . ?
C78 C79 H79B 108.6 . . ?
C80 C79 H79B 108.6 . . ?
H79A C79 H79B 107.6 . . ?
C81 C80 C79 115.7(3) . . ?
C81 C80 H80A 108.3 . . ?
C79 C80 H80A 108.3 . . ?
C81 C80 H80B 108.3 . . ?
C79 C80 H80B 108.3 . . ?
H80A C80 H80B 107.4 . . ?
C80 C81 C82 114.6(3) . . ?
C80 C81 H81A 108.6 . . ?
C82 C81 H81A 108.6 . . ?
C80 C81 H81B 108.6 . . ?
C82 C81 H81B 108.6 . . ?
H81A C81 H81B 107.6 . . ?
C83 C82 C81 112.4(3) . . ?
C83 C82 H82A 109.1 . . ?
C81 C82 H82A 109.1 . . ?
C83 C82 H82B 109.1 . . ?
C81 C82 H82B 109.1 . . ?
H82A C82 H82B 107.9 . . ?
C82 C83 H83C 109.5 . . ?
C82 C83 H83B 109.5 . . ?
H83C C83 H83B 109.5 . . ?
C82 C83 H83A 109.5 . . ?
H83C C83 H83A 109.5 . . ?
H83B C83 H83A 109.5 . . ?
O2 K1 O3 79.63(6) . . ?
O2 K1 N4 143.63(6) . . ?
O3 K1 N4 86.96(5) . . ?
O2 K1 O1 145.51(6) . . ?
O3 K1 O1 91.54(5) . . ?
N4 K1 O1 67.66(5) . . ?
O2 K1 N2 81.00(5) . . ?
O3 K1 N2 158.01(5) . . ?
N4 K1 N2 114.93(5) . . ?
O1 K1 N2 98.62(4) . . ?
O2 K1 C1 121.41(6) . . ?
O3 K1 C1 98.69(5) . . ?
N4 K1 C1 93.85(5) . . ?
O1 K1 C1 26.76(4) . . ?
N2 K1 C1 82.67(5) . . ?
O2 K1 C26 105.28(5) . . ?
O3 K1 C26 170.47(5) . . ?
N4 K1 C26 93.35(5) . . ?
O1 K1 C26 79.80(4) . . ?
N2 K1 C26 24.36(5) . . ?
C1 K1 C26 71.78(5) . . ?
O2 K1 C46 124.93(6) . . ?
O3 K1 C46 101.84(5) . . ?
N4 K1 C46 26.65(5) . . ?
O1 K1 C46 89.45(5) . . ?
N2 K1 C46 97.72(5) . . ?
C1 K1 C46 112.84(6) . . ?
C26 K1 C46 82.21(5) . . ?
O2 K1 C2 114.05(6) . . ?
O3 K1 C2 123.68(5) . . ?
N4 K1 C2 101.57(5) . . ?
O1 K1 C2 45.44(4) . . ?
N2 K1 C2 56.66(5) . . ?
C1 K1 C2 26.17(5) . . ?
C26 K1 C2 46.95(5) . . ?
C46 K1 C2 110.06(5) . . ?
O2 K1 C24 123.36(6) . . ?
O3 K1 C24 145.11(5) . . ?
N4 K1 C24 85.86(5) . . ?
O1 K1 C24 54.29(4) . . ?
N2 K1 C24 45.75(5) . . ?
C1 K1 C24 47.95(5) . . ?
C26 K1 C24 25.72(5) . . ?
C46 K1 C24 86.22(5) . . ?
C2 K1 C24 26.98(5) . . ?
O2 K1 C51 102.06(6) . . ?
O3 K1 C51 90.99(5) . . ?
N4 K1 C51 44.13(5) . . ?
O1 K1 C51 111.45(5) . . ?
N2 K1 C51 103.18(5) . . ?
C1 K1 C51 136.46(5) . . ?
C26 K1 C51 95.87(5) . . ?
C46 K1 C51 24.13(5) . . ?
C2 K1 C51 132.76(5) . . ?
C24 K1 C51 106.93(5) . . ?
O4 K2 O5 77.94(6) . . ?
O4 K2 N1 149.19(6) . . ?
O5 K2 N1 89.79(5) . . ?
O4 K2 O1 139.85(5) . . ?
O5 K2 O1 94.81(5) . . ?
N1 K2 O1 68.53(4) . . ?
O4 K2 N3 79.06(6) . . ?
O5 K2 N3 155.57(5) . . ?
N1 K2 N3 114.36(5) . . ?
O1 K2 N3 97.44(5) . . ?
O4 K2 C9 115.10(6) . . ?
O5 K2 C9 101.43(6) . . ?
N1 K2 C9 94.88(5) . . ?
O1 K2 C9 27.03(4) . . ?
N3 K2 C9 81.03(5) . . ?
O4 K2 C44 103.68(6) . . ?
O5 K2 C44 172.20(6) . . ?
N1 K2 C44 92.30(5) . . ?
O1 K2 C44 79.00(5) . . ?
N3 K2 C44 24.62(5) . . ?
C9 K2 C44 70.91(6) . . ?
O4 K2 C35 129.89(6) . . ?
O5 K2 C35 103.58(6) . . ?
N1 K2 C35 26.62(5) . . ?
O1 K2 C35 90.25(5) . . ?
N3 K2 C35 97.45(5) . . ?
C9 K2 C35 113.55(5) . . ?
C44 K2 C35 81.36(5) . . ?
O4 K2 C10 108.58(6) . . ?
O5 K2 C10 125.88(6) . . ?
N1 K2 C10 101.53(5) . . ?
O1 K2 C10 45.18(4) . . ?
N3 K2 C10 55.45(5) . . ?
C9 K2 C10 25.83(5) . . ?
C44 K2 C10 46.32(5) . . ?
C35 K2 C10 109.74(5) . . ?
O4 K2 C43 119.65(6) . . ?
O5 K2 C43 147.62(6) . . ?
N1 K2 C43 85.39(5) . . ?
O1 K2 C43 53.73(5) . . ?
N3 K2 C43 45.35(5) . . ?
C9 K2 C43 47.40(5) . . ?
C44 K2 C43 25.47(5) . . ?
C35 K2 C43 85.87(5) . . ?
C10 K2 C43 26.61(5) . . ?
O4 K2 C70 23.64(7) . . ?
O5 K2 C70 88.87(7) . . ?
N1 K2 C70 172.54(6) . . ?
O1 K2 C70 118.89(6) . . ?
N3 K2 C70 66.70(6) . . ?
C9 K2 C70 92.58(6) . . ?
C44 K2 C70 90.00(7) . . ?
C35 K2 C70 147.52(6) . . ?
C10 K2 C70 85.16(6) . . ?
C43 K2 C70 99.61(6) . . ?
O4 K2 C40 106.97(6) . . ?
O5 K2 C40 92.01(6) . . ?
N1 K2 C40 44.65(5) . . ?
O1 K2 C40 112.75(4) . . ?
N3 K2 C40 102.53(5) . . ?
C9 K2 C40 137.58(5) . . ?
C44 K2 C40 94.76(5) . . ?
C35 K2 C40 24.30(5) . . ?
C10 K2 C40 132.19(5) . . ?
C43 K2 C40 106.39(5) . . ?
C70 K2 C40 128.08(6) . . ?
C25 N1 C35 116.25(17) . . ?
C25 N1 K2 133.91(13) . . ?
C35 N1 K2 92.64(11) . . ?
C26 N2 C27 117.91(17) . . ?
C26 N2 K1 85.19(11) . . ?
C27 N2 K1 113.92(12) . . ?
C44 N3 C54 118.73(18) . . ?
C44 N3 K2 83.42(12) . . ?
C54 N3 K2 108.19(13) . . ?
C45 N4 C46 116.56(17) . . ?
C45 N4 K1 132.04(14) . . ?
C46 N4 K1 90.50(11) . . ?
C1 O1 C9 118.74(15) . . ?
C1 O1 K2 106.87(11) . . ?
C9 O1 K2 81.98(10) . . ?
C1 O1 K1 81.32(10) . . ?
C9 O1 K1 108.78(11) . . ?
K2 O1 K1 161.77(5) . . ?
C62 O2 C65 109.2(2) . . ?
C62 O2 K1 118.85(19) . . ?
C65 O2 K1 116.90(16) . . ?
C66 O3 C69 108.96(19) . . ?
C66 O3 K1 128.54(16) . . ?
C69 O3 K1 119.67(15) . . ?
C73 O4 C70 109.0(2) . . ?
C73 O4 K2 133.07(17) . . ?
C70 O4 K2 108.14(14) . . ?
C74 O5 C77S 98.0(8) . . ?
C74 O5 C77 109.8(2) . . ?
C74 O5 K2 122.88(14) . . ?
C77S O5 K2 139.1(8) . . ?
C77 O5 K2 121.1(2) . . ?

loop_
_geom_bond_atom_site_label_1
_geom_bond_atom_site_label_2
_geom_bond_distance
_geom_bond_site_symmetry_2
_geom_bond_publ_flag
C1 C6 1.386(3) . ?
C1 O1 1.390(2) . ?
C1 C2 1.409(3) . ?
C1 K1 3.053(2) . ?
C2 C3 1.393(3) . ?
C2 C24 1.489(3) . ?
C2 K1 3.156(2) . ?
C3 C4 1.398(3) . ?
C3 H3A 0.9500 . ?
C4 C5 1.385(3) . ?
C4 C20 1.532(3) . ?
C5 C6 1.396(3) . ?
C5 H5A 0.9500 . ?
C6 C7 1.522(3) . ?
C7 C8 1.518(3) . ?
C7 C15 1.541(3) . ?
C7 C14 1.541(3) . ?
C8 C9 1.388(3) . ?
C8 C13 1.397(3) . ?
C9 O1 1.394(2) . ?
C9 C10 1.403(3) . ?
C9 K2 3.037(2) . ?
C10 C11 1.399(3) . ?
C10 C43 1.486(3) . ?
C10 K2 3.200(2) . ?
C11 C12 1.395(3) . ?
C11 H11A 0.9500 . ?
C12 C13 1.380(3) . ?
C12 C16 1.534(3) . ?
C13 H13A 0.9500 . ?
C14 H14A 0.9800 . ?
C14 H14B 0.9800 . ?
C14 H14C 0.9800 . ?
C15 H15C 0.9800 . ?
C15 H15B 0.9800 . ?
C15 H15A 0.9800 . ?
C16 C18S 1.469(7) . ?
C16 C19 1.471(5) . ?
C16 C17 1.489(5) . ?
C16 C17S 1.494(7) . ?
C16 C18 1.613(5) . ?
C16 C19S 1.635(7) . ?
C17 H17A 0.9800 . ?
C17 H17B 0.9800 . ?
C17 H17C 0.9800 . ?
C17S H17D 0.9800 . ?
C17S H17E 0.9800 . ?
C17S H17F 0.9800 . ?
C18 H18A 0.9800 . ?
C18 H18B 0.9800 . ?
C18 H18C 0.9800 . ?
C18S H18D 0.9800 . ?
C18S H18E 0.9800 . ?
C18S H18F 0.9800 . ?
C19 H19C 0.9800 . ?
C19 H19B 0.9800 . ?
C19 H19A 0.9800 . ?
C19S H19D 0.9800 . ?
C19S H19E 0.9800 . ?
C19S H19F 0.9800 . ?
C20 C21 1.533(3) . ?
C20 C22 1.533(3) . ?
C20 C23 1.534(3) . ?
C21 H21A 0.9800 . ?
C21 H21B 0.9800 . ?
C21 H21C 0.9800 . ?
C22 H22A 0.9800 . ?
C22 H22B 0.9800 . ?
C22 H22C 0.9800 . ?
C23 H23A 0.9800 . ?
C23 H23B 0.9800 . ?
C23 H23C 0.9800 . ?
C24 C25 1.403(3) . ?
C24 C26 1.419(3) . ?
C24 K1 3.221(2) . ?
C25 N1 1.318(3) . ?
C25 H25 0.9500 . ?
C26 N2 1.303(3) . ?
C26 K1 3.1476(19) . ?
C26 H26 0.9500 . ?
C27 C28 1.396(3) . ?
C27 C32 1.408(3) . ?
C27 N2 1.409(2) . ?
C28 C29 1.384(3) . ?
C28 H28A 0.9500 . ?
C29 C30 1.386(3) . ?
C29 H29A 0.9500 . ?
C30 C31 1.391(3) . ?
C30 H30A 0.9500 . ?
C31 C32 1.406(3) . ?
C31 C34 1.510(3) . ?
C32 C33 1.496(3) . ?
C33 H33A 0.9800 . ?
C33 H33B 0.9800 . ?
C33 H33C 0.9800 . ?
C34 H34A 0.9800 . ?
C34 H34B 0.9800 . ?
C34 H34C 0.9800 . ?
C35 C36 1.402(3) . ?
C35 N1 1.411(3) . ?
C35 C40 1.414(3) . ?
C35 K2 3.1458(19) . ?
C36 C37 1.385(3) . ?
C36 H36A 0.9500 . ?
C37 C38 1.380(3) . ?
C37 H37A 0.9500 . ?
C38 C39 1.386(3) . ?
C38 H38A 0.9500 . ?
C39 C40 1.406(3) . ?
C39 C42 1.505(3) . ?
C40 C41 1.505(3) . ?
C40 K2 3.435(2) . ?
C41 K2 3.458(3) . ?
C41 H41A 0.9800 . ?
C41 H41B 0.9800 . ?
C41 H41C 0.9800 . ?
C42 H42C 0.9800 . ?
C42 H42B 0.9800 . ?
C42 H42A 0.9800 . ?
C43 C45 1.409(3) . ?
C43 C44 1.410(3) . ?
C43 K2 3.253(2) . ?
C44 N3 1.306(3) . ?
C44 K2 3.115(2) . ?
C44 H44 0.9500 . ?
C45 N4 1.309(3) . ?
C45 H45 0.9500 . ?
C46 C47 1.403(3) . ?
C46 N4 1.413(2) . ?
C46 C51 1.414(3) . ?
C46 K1 3.149(2) . ?
C47 C48 1.388(3) . ?
C47 H47A 0.9500 . ?
C48 C49 1.377(3) . ?
C48 H48A 0.9500 . ?
C49 C50 1.393(3) . ?
C49 H49A 0.9500 . ?
C50 C51 1.401(3) . ?
C50 C53 1.509(3) . ?
C51 C52 1.509(3) . ?
C51 K1 3.459(2) . ?
C52 H52A 0.9800 . ?
C52 H52B 0.9800 . ?
C52 H52C 0.9800 . ?
C53 H53A 0.9800 . ?
C53 H53B 0.9800 . ?
C53 H53C 0.9800 . ?
C54 C55 1.389(3) . ?
C54 N3 1.407(3) . ?
C54 C59 1.413(3) . ?
C55 C56 1.383(3) . ?
C55 H55A 0.9500 . ?
C56 C57 1.386(3) . ?
C56 H56A 0.9500 . ?
C57 C58 1.388(4) . ?
C57 H57A 0.9500 . ?
C58 C59 1.398(4) . ?
C58 C61 1.517(4) . ?
C59 C60 1.502(4) . ?
C60 H60A 0.9800 . ?
C60 H60B 0.9800 . ?
C60 H60C 0.9800 . ?
C61 H61C 0.9800 . ?
C61 H61B 0.9800 . ?
C61 H61A 0.9800 . ?
C62 O2 1.425(4) . ?
C62 C63 1.518(5) . ?
C62 H62A 0.9900 . ?
C62 H62B 0.9900 . ?
C63 C64 1.488(6) . ?
C63 H63A 0.9900 . ?
C63 H63B 0.9900 . ?
C64 C65 1.511(5) . ?
C64 H64A 0.9900 . ?
C64 H64B 0.9900 . ?
C65 O2 1.440(3) . ?
C65 H65A 0.9900 . ?
C65 H65B 0.9900 . ?
C66 O3 1.421(3) . ?
C66 C67 1.506(4) . ?
C66 H66A 0.9900 . ?
C66 H66B 0.9900 . ?
C67 C68 1.523(4) . ?
C67 C68S 1.532(14) . ?
C67 H67A 0.9900 . ?
C67 H67B 0.9900 . ?
C68 C69 1.490(4) . ?
C68 H68A 0.9900 . ?
C68 H68B 0.9900 . ?
C68S C69 1.570(14) . ?
C68S H68C 0.9900 . ?
C68S H68D 0.9900 . ?
C69 O3 1.438(3) . ?
C69 H69A 0.9900 . ?
C69 H69B 0.9900 . ?
C70 O4 1.435(3) . ?
C70 C71 1.509(4) . ?
C70 K2 3.401(3) . ?
C70 H70A 0.9900 . ?
C70 H70B 0.9900 . ?
C71 C72 1.420(6) . ?
C71 H71A 0.9900 . ?
C71 H71B 0.9900 . ?
C72 C73 1.436(5) . ?
C72 H72A 0.9900 . ?
C72 H72B 0.9900 . ?
C73 O4 1.429(3) . ?
C73 H73A 0.9900 . ?
C73 H73B 0.9900 . ?
C74 O5 1.441(3) . ?
C74 C75 1.499(3) . ?
C74 H74A 0.9900 . ?
C74 H74B 0.9900 . ?
C75 C76 1.538(4) . ?
C75 H75A 0.9900 . ?
C75 H75B 0.9900 . ?
C76 C77S 1.389(13) . ?
C76 C77 1.487(5) . ?
C76 H76A 0.9900 . ?
C76 H76B 0.9900 . ?
C77 O5 1.473(5) . ?
C77 H77A 0.9900 . ?
C77 H77B 0.9900 . ?
C77S O5 1.450(13) . ?
C77S H77C 0.9900 . ?
C77S H77D 0.9900 . ?
C78 C79 1.485(6) . ?
C78 H78A 0.9800 . ?
C78 H78B 0.9800 . ?
C78 H78C 0.9800 . ?
C79 C80 1.521(6) . ?
C79 H79A 0.9900 . ?
C79 H79B 0.9900 . ?
C80 C81 1.493(5) . ?
C80 H80A 0.9900 . ?
C80 H80B 0.9900 . ?
C81 C82 1.531(5) . ?
C81 H81A 0.9900 . ?
C81 H81B 0.9900 . ?
C82 C83 1.509(5) . ?
C82 H82A 0.9900 . ?
C82 H82B 0.9900 . ?
C83 H83C 0.9800 . ?
C83 H83B 0.9800 . ?
C83 H83A 0.9800 . ?
K1 O2 2.6959(18) . ?
K1 O3 2.7246(16) . ?
K1 N4 2.8024(18) . ?
K1 O1 2.9358(15) . ?
K1 N2 2.9765(17) . ?
K1 H52B 2.9865 . ?
K2 O4 2.6686(17) . ?
K2 O5 2.6811(19) . ?
K2 N1 2.7473(16) . ?
K2 O1 2.9000(15) . ?
K2 N3 2.9817(19) . ?
K2 H41B 2.6966 . ?

loop_
_geom_torsion_atom_site_label_1
_geom_torsion_atom_site_label_2
_geom_torsion_atom_site_label_3
_geom_torsion_atom_site_label_4
_geom_torsion
_geom_torsion_site_symmetry_1
_geom_torsion_site_symmetry_2
_geom_torsion_site_symmetry_3
_geom_torsion_site_symmetry_4
_geom_torsion_publ_flag
C6 C1 C2 C3 -1.0(3) . . . . ?
O1 C1 C2 C3 -178.19(17) . . . . ?
K1 C1 C2 C3 -113.06(17) . . . . ?
C6 C1 C2 C24 175.59(19) . . . . ?
O1 C1 C2 C24 -1.6(3) . . . . ?
K1 C1 C2 C24 63.54(18) . . . . ?
C6 C1 C2 K1 112.05(19) . . . . ?
O1 C1 C2 K1 -65.13(14) . . . . ?
C1 C2 C3 C4 -0.5(3) . . . . ?
C24 C2 C3 C4 -177.20(19) . . . . ?
K1 C2 C3 C4 -84.2(2) . . . . ?
C2 C3 C4 C5 1.5(3) . . . . ?
C2 C3 C4 C20 -176.76(19) . . . . ?
C3 C4 C5 C6 -1.2(3) . . . . ?
C20 C4 C5 C6 177.08(19) . . . . ?
O1 C1 C6 C5 178.30(18) . . . . ?
C2 C1 C6 C5 1.3(3) . . . . ?
K1 C1 C6 C5 95.46(19) . . . . ?
O1 C1 C6 C7 -2.9(3) . . . . ?
C2 C1 C6 C7 -179.91(19) . . . . ?
K1 C1 C6 C7 -85.8(2) . . . . ?
C4 C5 C6 C1 -0.2(3) . . . . ?
C4 C5 C6 C7 -179.00(19) . . . . ?
C1 C6 C7 C8 3.7(3) . . . . ?
C5 C6 C7 C8 -177.59(19) . . . . ?
C1 C6 C7 C15 123.5(2) . . . . ?
C5 C6 C7 C15 -57.7(3) . . . . ?
C1 C6 C7 C14 -115.9(2) . . . . ?
C5 C6 C7 C14 62.9(2) . . . . ?
C6 C7 C8 C9 -2.0(3) . . . . ?
C15 C7 C8 C9 -122.0(2) . . . . ?
C14 C7 C8 C9 117.6(2) . . . . ?
C6 C7 C8 C13 179.34(19) . . . . ?
C15 C7 C8 C13 59.3(3) . . . . ?
C14 C7 C8 C13 -61.1(3) . . . . ?
C13 C8 C9 O1 178.15(19) . . . . ?
C7 C8 C9 O1 -0.6(3) . . . . ?
C13 C8 C9 C10 2.2(3) . . . . ?
C7 C8 C9 C10 -176.5(2) . . . . ?
C13 C8 C9 K2 97.96(19) . . . . ?
C7 C8 C9 K2 -80.8(2) . . . . ?
C8 C9 C10 C11 -2.3(3) . . . . ?
O1 C9 C10 C11 -178.48(18) . . . . ?
K2 C9 C10 C11 -112.96(18) . . . . ?
C8 C9 C10 C43 172.4(2) . . . . ?
O1 C9 C10 C43 -3.8(3) . . . . ?
K2 C9 C10 C43 61.69(19) . . . . ?
C8 C9 C10 K2 110.7(2) . . . . ?
O1 C9 C10 K2 -65.52(14) . . . . ?
C9 C10 C11 C12 0.1(3) . . . . ?
C43 C10 C11 C12 -174.7(2) . . . . ?
K2 C10 C11 C12 -81.5(2) . . . . ?
C10 C11 C12 C13 2.0(3) . . . . ?
C10 C11 C12 C16 -179.7(2) . . . . ?
C11 C12 C13 C8 -2.1(3) . . . . ?
C16 C12 C13 C8 179.6(2) . . . . ?
C9 C8 C13 C12 0.1(3) . . . . ?
C7 C8 C13 C12 178.8(2) . . . . ?
C13 C12 C16 C18S -0.6(5) . . . . ?
C11 C12 C16 C18S -178.9(4) . . . . ?
C13 C12 C16 C19 63.0(4) . . . . ?
C11 C12 C16 C19 -115.2(4) . . . . ?
C13 C12 C16 C17 -166.0(4) . . . . ?
C11 C12 C16 C17 15.7(5) . . . . ?
C13 C12 C16 C17S -131.8(4) . . . . ?
C11 C12 C16 C17S 50.0(5) . . . . ?
C13 C12 C16 C18 -51.0(3) . . . . ?
C11 C12 C16 C18 130.8(3) . . . . ?
C13 C12 C16 C19S 114.5(4) . . . . ?
C11 C12 C16 C19S -63.8(4) . . . . ?
C5 C4 C20 C21 124.4(2) . . . . ?
C3 C4 C20 C21 -57.4(3) . . . . ?
C5 C4 C20 C22 -115.5(2) . . . . ?
C3 C4 C20 C22 62.7(2) . . . . ?
C5 C4 C20 C23 4.0(3) . . . . ?
C3 C4 C20 C23 -177.83(19) . . . . ?
C3 C2 C24 C25 -119.7(2) . . . . ?
C1 C2 C24 C25 63.8(3) . . . . ?
K1 C2 C24 C25 124.48(18) . . . . ?
C3 C2 C24 C26 54.8(3) . . . . ?
C1 C2 C24 C26 -121.7(2) . . . . ?
K1 C2 C24 C26 -61.02(16) . . . . ?
C3 C2 C24 K1 115.86(18) . . . . ?
C1 C2 C24 K1 -60.64(17) . . . . ?
C26 C24 C25 N1 -173.88(19) . . . . ?
C2 C24 C25 N1 0.8(3) . . . . ?
K1 C24 C25 N1 96.9(2) . . . . ?
C25 C24 C26 N2 178.71(19) . . . . ?
C2 C24 C26 N2 3.7(3) . . . . ?
K1 C24 C26 N2 -57.20(18) . . . . ?
C25 C24 C26 K1 -124.08(16) . . . . ?
C2 C24 C26 K1 60.92(16) . . . . ?
C32 C27 C28 C29 0.2(3) . . . . ?
N2 C27 C28 C29 -176.3(2) . . . . ?
C27 C28 C29 C30 0.7(4) . . . . ?
C28 C29 C30 C31 -1.3(4) . . . . ?
C29 C30 C31 C32 1.0(3) . . . . ?
C29 C30 C31 C34 -176.1(2) . . . . ?
C30 C31 C32 C27 -0.1(3) . . . . ?
C34 C31 C32 C27 177.0(2) . . . . ?
C30 C31 C32 C33 -177.6(2) . . . . ?
C34 C31 C32 C33 -0.4(3) . . . . ?
C28 C27 C32 C31 -0.5(3) . . . . ?
N2 C27 C32 C31 176.13(18) . . . . ?
C28 C27 C32 C33 177.0(2) . . . . ?
N2 C27 C32 C33 -6.4(3) . . . . ?
N1 C35 C36 C37 178.68(18) . . . . ?
C40 C35 C36 C37 1.7(3) . . . . ?
K2 C35 C36 C37 107.28(19) . . . . ?
C35 C36 C37 C38 -1.2(3) . . . . ?
C36 C37 C38 C39 0.3(3) . . . . ?
C37 C38 C39 C40 0.1(3) . . . . ?
C37 C38 C39 C42 179.1(2) . . . . ?
C38 C39 C40 C35 0.4(3) . . . . ?
C42 C39 C40 C35 -178.6(2) . . . . ?
C38 C39 C40 C41 178.6(2) . . . . ?
C42 C39 C40 C41 -0.4(3) . . . . ?
C38 C39 C40 K2 -82.0(2) . . . . ?
C42 C39 C40 K2 99.0(2) . . . . ?
C36 C35 C40 C39 -1.3(3) . . . . ?
N1 C35 C40 C39 -178.38(18) . . . . ?
K2 C35 C40 C39 -122.75(17) . . . . ?
C36 C35 C40 C41 -179.44(19) . . . . ?
N1 C35 C40 C41 3.5(3) . . . . ?
K2 C35 C40 C41 59.09(19) . . . . ?
C36 C35 C40 K2 121.47(18) . . . . ?
N1 C35 C40 K2 -55.63(14) . . . . ?
C39 C40 C41 K2 128.46(18) . . . . ?
C35 C40 C41 K2 -53.38(17) . . . . ?
C11 C10 C43 C45 -120.1(2) . . . . ?
C9 C10 C43 C45 65.4(3) . . . . ?
K2 C10 C43 C45 123.27(19) . . . . ?
C11 C10 C43 C44 57.6(3) . . . . ?
C9 C10 C43 C44 -117.0(2) . . . . ?
K2 C10 C43 C44 -59.09(17) . . . . ?
C11 C10 C43 K2 116.64(19) . . . . ?
C9 C10 C43 K2 -57.87(18) . . . . ?
C45 C43 C44 N3 176.8(2) . . . . ?
C10 C43 C44 N3 -1.0(3) . . . . ?
K2 C43 C44 N3 -61.6(2) . . . . ?
C45 C43 C44 K2 -121.57(17) . . . . ?
C10 C43 C44 K2 60.60(17) . . . . ?
C44 C43 C45 N4 -174.6(2) . . . . ?
C10 C43 C45 N4 3.0(3) . . . . ?
K2 C43 C45 N4 99.2(2) . . . . ?
N4 C46 C47 C48 179.01(19) . . . . ?
C51 C46 C47 C48 2.9(3) . . . . ?
K1 C46 C47 C48 107.05(19) . . . . ?
C46 C47 C48 C49 -1.8(3) . . . . ?
C47 C48 C49 C50 -0.5(3) . . . . ?
C48 C49 C50 C51 1.6(3) . . . . ?
C48 C49 C50 C53 -177.7(2) . . . . ?
C49 C50 C51 C46 -0.5(3) . . . . ?
C53 C50 C51 C46 178.8(2) . . . . ?
C49 C50 C51 C52 176.6(2) . . . . ?
C53 C50 C51 C52 -4.1(3) . . . . ?
C49 C50 C51 K1 -80.9(2) . . . . ?
C53 C50 C51 K1 98.4(2) . . . . ?
C47 C46 C51 C50 -1.7(3) . . . . ?
N4 C46 C51 C50 -178.00(18) . . . . ?
K1 C46 C51 C50 -119.09(18) . . . . ?
C47 C46 C51 C52 -178.87(19) . . . . ?
N4 C46 C51 C52 4.8(3) . . . . ?
K1 C46 C51 C52 63.72(18) . . . . ?
C47 C46 C51 K1 117.41(18) . . . . ?
N4 C46 C51 K1 -58.91(15) . . . . ?
N3 C54 C55 C56 -173.7(2) . . . . ?
C59 C54 C55 C56 2.1(3) . . . . ?
C54 C55 C56 C57 -1.6(4) . . . . ?
C55 C56 C57 C58 -0.6(4) . . . . ?
C56 C57 C58 C59 2.3(4) . . . . ?
C56 C57 C58 C61 -176.7(3) . . . . ?
C57 C58 C59 C54 -1.8(4) . . . . ?
C61 C58 C59 C54 177.2(3) . . . . ?
C57 C58 C59 C60 179.9(3) . . . . ?
C61 C58 C59 C60 -1.2(4) . . . . ?
C55 C54 C59 C58 -0.4(4) . . . . ?
N3 C54 C59 C58 175.5(2) . . . . ?
C55 C54 C59 C60 178.0(2) . . . . ?
N3 C54 C59 C60 -6.1(4) . . . . ?
O2 C62 C63 C64 34.3(3) . . . . ?
C62 C63 C64 C65 -36.7(3) . . . . ?
C63 C64 C65 O2 27.1(3) . . . . ?
O3 C66 C67 C68 21.1(3) . . . . ?
O3 C66 C67 C68S -27.4(9) . . . . ?
C66 C67 C68 C69 -33.9(3) . . . . ?
C68S C67 C68 C69 61.5(10) . . . . ?
C66 C67 C68S C69 40.2(13) . . . . ?
C68 C67 C68S C69 -55.4(7) . . . . ?
C67 C68 C69 O3 35.3(3) . . . . ?
C67 C68 C69 C68S -59.3(9) . . . . ?
C67 C68S C69 O3 -40.7(13) . . . . ?
C67 C68S C69 C68 57.6(8) . . . . ?
O4 C70 C71 C72 -10.3(5) . . . . ?
K2 C70 C71 C72 -51.3(6) . . . . ?
C70 C71 C72 C73 14.1(7) . . . . ?
C71 C72 C73 O4 -12.7(7) . . . . ?
O5 C74 C75 C76 31.1(3) . . . . ?
C74 C75 C76 C77S -5.9(13) . . . . ?
C74 C75 C76 C77 -36.6(4) . . . . ?
C77S C76 C77 O5 -65.2(9) . . . . ?
C75 C76 C77 O5 28.5(5) . . . . ?
C77 C76 C77S O5 72.9(16) . . . . ?
C75 C76 C77S O5 -21(2) . . . . ?
C78 C79 C80 C81 -178.6(3) . . . . ?
C79 C80 C81 C82 174.9(3) . . . . ?
C80 C81 C82 C83 59.1(4) . . . . ?
C6 C1 K1 O2 -40.62(15) . . . . ?
O1 C1 K1 O2 -159.06(9) . . . . ?
C2 C1 K1 O2 80.80(12) . . . . ?
C6 C1 K1 O3 42.48(14) . . . . ?
O1 C1 K1 O3 -75.96(10) . . . . ?
C2 C1 K1 O3 163.91(11) . . . . ?
C6 C1 K1 N4 129.99(14) . . . . ?
O1 C1 K1 N4 11.55(10) . . . . ?
C2 C1 K1 N4 -108.59(11) . . . . ?
C6 C1 K1 O1 118.44(18) . . . . ?
C2 C1 K1 O1 -120.13(16) . . . . ?
C6 C1 K1 N2 -115.35(14) . . . . ?
O1 C1 K1 N2 126.21(10) . . . . ?
C2 C1 K1 N2 6.07(11) . . . . ?
C6 C1 K1 C26 -137.75(14) . . . . ?
O1 C1 K1 C26 103.81(10) . . . . ?
C2 C1 K1 C26 -16.32(11) . . . . ?
C6 C1 K1 C46 149.32(13) . . . . ?
O1 C1 K1 C46 30.88(11) . . . . ?
C2 C1 K1 C46 -89.25(12) . . . . ?
C6 C1 K1 C2 -121.43(19) . . . . ?
O1 C1 K1 C2 120.13(16) . . . . ?
C6 C1 K1 C24 -149.11(16) . . . . ?
O1 C1 K1 C24 92.45(11) . . . . ?
C2 C1 K1 C24 -27.68(10) . . . . ?
C6 C1 K1 C51 143.21(12) . . . . ?
O1 C1 K1 C51 24.77(13) . . . . ?
C2 C1 K1 C51 -95.36(12) . . . . ?
N2 C26 K1 O2 -4.96(13) . . . . ?
C24 C26 K1 O2 -138.30(12) . . . . ?
N2 C26 K1 O3 115.0(3) . . . . ?
C24 C26 K1 O3 -18.3(4) . . . . ?
N2 C26 K1 N4 -153.40(12) . . . . ?
C24 C26 K1 N4 73.26(12) . . . . ?
N2 C26 K1 O1 140.02(12) . . . . ?
C24 C26 K1 O1 6.68(11) . . . . ?
C24 C26 K1 N2 -133.34(18) . . . . ?
N2 C26 K1 C1 113.65(12) . . . . ?
C24 C26 K1 C1 -19.69(11) . . . . ?
N2 C26 K1 C46 -129.13(12) . . . . ?
C24 C26 K1 C46 97.53(12) . . . . ?
N2 C26 K1 C2 103.88(13) . . . . ?
C24 C26 K1 C2 -29.46(11) . . . . ?
N2 C26 K1 C24 133.34(18) . . . . ?
N2 C26 K1 C51 -109.19(12) . . . . ?
C24 C26 K1 C51 117.48(12) . . . . ?
C47 C46 K1 O2 -100.90(15) . . . . ?
N4 C46 K1 O2 142.93(11) . . . . ?
C51 C46 K1 O2 20.68(14) . . . . ?
C47 C46 K1 O3 173.56(14) . . . . ?
N4 C46 K1 O3 57.40(12) . . . . ?
C51 C46 K1 O3 -64.85(12) . . . . ?
C47 C46 K1 N4 116.2(2) . . . . ?
C51 C46 K1 N4 -122.25(17) . . . . ?
C47 C46 K1 O1 82.10(14) . . . . ?
N4 C46 K1 O1 -34.06(11) . . . . ?
C51 C46 K1 O1 -156.31(11) . . . . ?
C47 C46 K1 N2 -16.52(15) . . . . ?
N4 C46 K1 N2 -132.68(11) . . . . ?
C51 C46 K1 N2 105.07(12) . . . . ?
C47 C46 K1 C1 68.74(15) . . . . ?
N4 C46 K1 C1 -47.42(12) . . . . ?
C51 C46 K1 C1 -169.67(11) . . . . ?
C47 C46 K1 C26 2.32(14) . . . . ?
N4 C46 K1 C26 -113.84(12) . . . . ?
C51 C46 K1 C26 123.91(12) . . . . ?
C47 C46 K1 C2 40.74(15) . . . . ?
N4 C46 K1 C2 -75.43(12) . . . . ?
C51 C46 K1 C2 162.33(11) . . . . ?
C47 C46 K1 C24 27.86(14) . . . . ?
N4 C46 K1 C24 -88.30(11) . . . . ?
C51 C46 K1 C24 149.45(12) . . . . ?
C47 C46 K1 C51 -121.6(2) . . . . ?
N4 C46 K1 C51 122.25(17) . . . . ?
C3 C2 K1 O2 -1.20(15) . . . . ?
C1 C2 K1 O2 -112.69(12) . . . . ?
C24 C2 K1 O2 116.79(11) . . . . ?
C3 C2 K1 O3 92.27(14) . . . . ?
C1 C2 K1 O3 -19.22(13) . . . . ?
C24 C2 K1 O3 -149.74(10) . . . . ?
C3 C2 K1 N4 -173.64(13) . . . . ?
C1 C2 K1 N4 74.87(12) . . . . ?
C24 C2 K1 N4 -55.65(11) . . . . ?
C3 C2 K1 O1 144.62(16) . . . . ?
C1 C2 K1 O1 33.13(10) . . . . ?
C24 C2 K1 O1 -97.39(11) . . . . ?
C3 C2 K1 N2 -61.29(13) . . . . ?
C1 C2 K1 N2 -172.78(13) . . . . ?
C24 C2 K1 N2 56.70(10) . . . . ?
C3 C2 K1 C1 111.49(19) . . . . ?
C24 C2 K1 C1 -130.51(17) . . . . ?
C3 C2 K1 C26 -89.93(15) . . . . ?
C1 C2 K1 C26 158.57(14) . . . . ?
C24 C2 K1 C26 28.06(10) . . . . ?
C3 C2 K1 C46 -147.34(13) . . . . ?
C1 C2 K1 C46 101.17(12) . . . . ?
C24 C2 K1 C46 -29.35(11) . . . . ?
C3 C2 K1 C24 -117.99(18) . . . . ?
C1 C2 K1 C24 130.51(17) . . . . ?
C3 C2 K1 C51 -137.60(13) . . . . ?
C1 C2 K1 C51 110.90(12) . . . . ?
C24 C2 K1 C51 -19.61(13) . . . . ?
C25 C24 K1 O2 160.69(15) . . . . ?
C26 C24 K1 O2 50.21(14) . . . . ?
C2 C24 K1 O2 -77.42(12) . . . . ?
C25 C24 K1 O3 -74.73(19) . . . . ?
C26 C24 K1 O3 174.78(11) . . . . ?
C2 C24 K1 O3 47.16(15) . . . . ?
C25 C24 K1 N4 3.92(16) . . . . ?
C26 C24 K1 N4 -106.56(12) . . . . ?
C2 C24 K1 N4 125.81(10) . . . . ?
C25 C24 K1 O1 -61.41(15) . . . . ?
C26 C24 K1 O1 -171.89(13) . . . . ?
C2 C24 K1 O1 60.48(10) . . . . ?
C25 C24 K1 N2 135.25(18) . . . . ?
C26 C24 K1 N2 24.77(11) . . . . ?
C2 C24 K1 N2 -102.86(12) . . . . ?
C25 C24 K1 C1 -95.05(17) . . . . ?
C26 C24 K1 C1 154.47(14) . . . . ?
C2 C24 K1 C1 26.85(10) . . . . ?
C25 C24 K1 C26 110.5(2) . . . . ?
C2 C24 K1 C26 -127.62(17) . . . . ?
C25 C24 K1 C46 30.64(16) . . . . ?
C26 C24 K1 C46 -79.85(12) . . . . ?
C2 C24 K1 C46 152.53(11) . . . . ?
C25 C24 K1 C2 -121.9(2) . . . . ?
C26 C24 K1 C2 127.62(17) . . . . ?
C25 C24 K1 C51 43.18(17) . . . . ?
C26 C24 K1 C51 -67.30(12) . . . . ?
C2 C24 K1 C51 165.07(10) . . . . ?
C50 C51 K1 O2 -52.18(19) . . . . ?
C46 C51 K1 O2 -162.77(12) . . . . ?
C52 C51 K1 O2 69.46(12) . . . . ?
C50 C51 K1 O3 -131.78(18) . . . . ?
C46 C51 K1 O3 117.62(12) . . . . ?
C52 C51 K1 O3 -10.15(12) . . . . ?
C50 C51 K1 N4 143.6(2) . . . . ?
C46 C51 K1 N4 33.01(11) . . . . ?
C52 C51 K1 N4 -94.75(13) . . . . ?
C50 C51 K1 O1 136.17(17) . . . . ?
C46 C51 K1 O1 25.57(12) . . . . ?
C52 C51 K1 O1 -102.19(12) . . . . ?
C50 C51 K1 N2 31.26(19) . . . . ?
C46 C51 K1 N2 -79.34(12) . . . . ?
C52 C51 K1 N2 152.90(11) . . . . ?
C50 C51 K1 C1 124.48(17) . . . . ?
C46 C51 K1 C1 13.88(15) . . . . ?
C52 C51 K1 C1 -113.89(12) . . . . ?
C50 C51 K1 C26 54.85(18) . . . . ?
C46 C51 K1 C26 -55.75(12) . . . . ?
C52 C51 K1 C26 176.48(12) . . . . ?
C50 C51 K1 C46 110.6(2) . . . . ?
C52 C51 K1 C46 -127.77(18) . . . . ?
C50 C51 K1 C2 87.74(19) . . . . ?
C46 C51 K1 C2 -22.86(14) . . . . ?
C52 C51 K1 C2 -150.62(11) . . . . ?
C50 C51 K1 C24 78.58(18) . . . . ?
C46 C51 K1 C24 -32.02(12) . . . . ?
C52 C51 K1 C24 -159.78(11) . . . . ?
C8 C9 K2 O4 -41.48(15) . . . . ?
O1 C9 K2 O4 -159.91(10) . . . . ?
C10 C9 K2 O4 80.79(12) . . . . ?
C8 C9 K2 O5 40.44(14) . . . . ?
O1 C9 K2 O5 -78.00(11) . . . . ?
C10 C9 K2 O5 162.71(11) . . . . ?
C8 C9 K2 N1 131.21(13) . . . . ?
O1 C9 K2 N1 12.78(11) . . . . ?
C10 C9 K2 N1 -106.52(11) . . . . ?
C8 C9 K2 O1 118.43(19) . . . . ?
C10 C9 K2 O1 -119.30(16) . . . . ?
C8 C9 K2 N3 -114.85(14) . . . . ?
O1 C9 K2 N3 126.71(11) . . . . ?
C10 C9 K2 N3 7.41(11) . . . . ?
C8 C9 K2 C44 -138.04(14) . . . . ?
O1 C9 K2 C44 103.53(11) . . . . ?
C10 C9 K2 C44 -15.77(10) . . . . ?
C8 C9 K2 C35 150.89(13) . . . . ?
O1 C9 K2 C35 32.45(12) . . . . ?
C10 C9 K2 C35 -86.85(11) . . . . ?
C8 C9 K2 C10 -122.27(19) . . . . ?
O1 C9 K2 C10 119.30(16) . . . . ?
C8 C9 K2 C43 -149.63(16) . . . . ?
O1 C9 K2 C43 91.94(11) . . . . ?
C10 C9 K2 C43 -27.36(10) . . . . ?
C8 C9 K2 C70 -48.93(14) . . . . ?
O1 C9 K2 C70 -167.36(11) . . . . ?
C10 C9 K2 C70 73.34(12) . . . . ?
C8 C9 K2 C40 146.36(12) . . . . ?
O1 C9 K2 C40 27.93(14) . . . . ?
C10 C9 K2 C40 -91.37(13) . . . . ?
N3 C44 K2 O4 -1.16(13) . . . . ?
C43 C44 K2 O4 -132.31(11) . . . . ?
N3 C44 K2 O5 99.9(4) . . . . ?
C43 C44 K2 O5 -31.2(4) . . . . ?
N3 C44 K2 N1 -154.60(12) . . . . ?
C43 C44 K2 N1 74.25(11) . . . . ?
N3 C44 K2 O1 137.79(13) . . . . ?
C43 C44 K2 O1 6.64(10) . . . . ?
C43 C44 K2 N3 -131.15(18) . . . . ?
N3 C44 K2 C9 111.04(13) . . . . ?
C43 C44 K2 C9 -20.11(11) . . . . ?
N3 C44 K2 C35 -130.26(13) . . . . ?
C43 C44 K2 C35 98.59(11) . . . . ?
N3 C44 K2 C10 101.62(13) . . . . ?
C43 C44 K2 C10 -29.53(10) . . . . ?
N3 C44 K2 C43 131.15(18) . . . . ?
N3 C44 K2 C70 18.31(13) . . . . ?
C43 C44 K2 C70 -112.84(12) . . . . ?
N3 C44 K2 C40 -109.92(12) . . . . ?
C43 C44 K2 C40 118.92(11) . . . . ?
C36 C35 K2 O4 -99.93(16) . . . . ?
N1 C35 K2 O4 146.16(11) . . . . ?
C40 C35 K2 O4 22.07(16) . . . . ?
C36 C35 K2 O5 174.56(15) . . . . ?
N1 C35 K2 O5 60.65(12) . . . . ?
C40 C35 K2 O5 -63.45(13) . . . . ?
C36 C35 K2 N1 113.9(2) . . . . ?
C40 C35 K2 N1 -124.09(19) . . . . ?
C36 C35 K2 O1 79.55(15) . . . . ?
N1 C35 K2 O1 -34.36(12) . . . . ?
C40 C35 K2 O1 -158.46(13) . . . . ?
C36 C35 K2 N3 -17.99(16) . . . . ?
N1 C35 K2 N3 -131.90(12) . . . . ?
C40 C35 K2 N3 104.01(13) . . . . ?
C36 C35 K2 C9 65.43(16) . . . . ?
N1 C35 K2 C9 -48.48(13) . . . . ?
C40 C35 K2 C9 -172.57(12) . . . . ?
C36 C35 K2 C44 0.71(15) . . . . ?
N1 C35 K2 C44 -113.20(12) . . . . ?
C40 C35 K2 C44 122.71(13) . . . . ?
C36 C35 K2 C10 37.90(16) . . . . ?
N1 C35 K2 C10 -76.01(12) . . . . ?
C40 C35 K2 C10 159.90(12) . . . . ?
C36 C35 K2 C43 25.95(15) . . . . ?
N1 C35 K2 C43 -87.96(12) . . . . ?
C40 C35 K2 C43 147.95(13) . . . . ?
C36 C35 K2 C70 -75.5(2) . . . . ?
N1 C35 K2 C70 170.61(13) . . . . ?
C40 C35 K2 C70 46.52(19) . . . . ?
C36 C35 K2 C40 -122.0(2) . . . . ?
N1 C35 K2 C40 124.09(19) . . . . ?
C11 C10 K2 O4 1.56(17) . . . . ?
C9 C10 K2 O4 -109.43(11) . . . . ?
C43 C10 K2 O4 119.63(11) . . . . ?
C11 C10 K2 O5 89.91(16) . . . . ?
C9 C10 K2 O5 -21.08(13) . . . . ?
C43 C10 K2 O5 -152.02(10) . . . . ?
C11 C10 K2 N1 -171.87(15) . . . . ?
C9 C10 K2 N1 77.15(11) . . . . ?
C43 C10 K2 N1 -53.80(11) . . . . ?
C11 C10 K2 O1 144.96(18) . . . . ?
C9 C10 K2 O1 33.97(10) . . . . ?
C43 C10 K2 O1 -96.97(12) . . . . ?
C11 C10 K2 N3 -60.11(15) . . . . ?
C9 C10 K2 N3 -171.10(13) . . . . ?
C43 C10 K2 N3 57.96(10) . . . . ?
C11 C10 K2 C9 111.0(2) . . . . ?
C43 C10 K2 C9 -130.95(17) . . . . ?
C11 C10 K2 C44 -89.81(16) . . . . ?
C9 C10 K2 C44 159.20(14) . . . . ?
C43 C10 K2 C44 28.26(10) . . . . ?
C11 C10 K2 C35 -145.53(15) . . . . ?
C9 C10 K2 C35 103.49(11) . . . . ?
C43 C10 K2 C35 -27.46(12) . . . . ?
C11 C10 K2 C43 -118.1(2) . . . . ?
C9 C10 K2 C43 130.95(17) . . . . ?
C11 C10 K2 C70 4.83(16) . . . . ?
C9 C10 K2 C70 -106.16(12) . . . . ?
C43 C10 K2 C70 122.89(12) . . . . ?
C11 C10 K2 C40 -134.52(15) . . . . ?
C9 C10 K2 C40 114.49(11) . . . . ?
C43 C10 K2 C40 -16.45(14) . . . . ?
C45 C43 K2 O4 166.26(16) . . . . ?
C44 C43 K2 O4 55.78(13) . . . . ?
C10 C43 K2 O4 -71.46(12) . . . . ?
C45 C43 K2 O5 -77.1(2) . . . . ?
C44 C43 K2 O5 172.46(11) . . . . ?
C10 C43 K2 O5 45.21(15) . . . . ?
C45 C43 K2 N1 5.24(17) . . . . ?
C44 C43 K2 N1 -105.24(11) . . . . ?
C10 C43 K2 N1 127.51(11) . . . . ?
C45 C43 K2 O1 -61.42(16) . . . . ?
C44 C43 K2 O1 -171.90(13) . . . . ?
C10 C43 K2 O1 60.85(10) . . . . ?
C45 C43 K2 N3 136.65(19) . . . . ?
C44 C43 K2 N3 26.17(10) . . . . ?
C10 C43 K2 N3 -101.08(12) . . . . ?
C45 C43 K2 C9 -95.71(18) . . . . ?
C44 C43 K2 C9 153.80(13) . . . . ?
C10 C43 K2 C9 26.56(10) . . . . ?
C45 C43 K2 C44 110.5(2) . . . . ?
C10 C43 K2 C44 -127.24(16) . . . . ?
C45 C43 K2 C35 31.93(17) . . . . ?
C44 C43 K2 C35 -78.55(11) . . . . ?
C10 C43 K2 C35 154.20(11) . . . . ?
C45 C43 K2 C10 -122.3(2) . . . . ?
C44 C43 K2 C10 127.24(16) . . . . ?
C45 C43 K2 C70 179.67(17) . . . . ?
C44 C43 K2 C70 69.18(12) . . . . ?
C10 C43 K2 C70 -58.06(12) . . . . ?
C45 C43 K2 C40 45.09(17) . . . . ?
C44 C43 K2 C40 -65.39(12) . . . . ?
C10 C43 K2 C40 167.36(10) . . . . ?
C71 C70 K2 O4 57.4(3) . . . . ?
O4 C70 K2 O5 61.58(17) . . . . ?
C71 C70 K2 O5 119.0(4) . . . . ?
O4 C70 K2 N1 -18.1(6) . . . . ?
C71 C70 K2 N1 39.3(8) . . . . ?
O4 C70 K2 O1 156.45(15) . . . . ?
C71 C70 K2 O1 -146.2(4) . . . . ?
O4 C70 K2 N3 -117.95(17) . . . . ?
C71 C70 K2 N3 -60.6(4) . . . . ?
O4 C70 K2 C9 162.97(17) . . . . ?
C71 C70 K2 C9 -139.6(4) . . . . ?
O4 C70 K2 C44 -126.14(17) . . . . ?
C71 C70 K2 C44 -68.7(4) . . . . ?
O4 C70 K2 C35 -52.4(2) . . . . ?
C71 C70 K2 C35 5.0(4) . . . . ?
O4 C70 K2 C10 -172.26(17) . . . . ?
C71 C70 K2 C10 -114.9(4) . . . . ?
O4 C70 K2 C43 -149.84(16) . . . . ?
C71 C70 K2 C43 -92.5(4) . . . . ?
O4 C70 K2 C40 -30.1(2) . . . . ?
C71 C70 K2 C40 27.3(4) . . . . ?
C39 C40 K2 O4 -52.4(2) . . . . ?
C35 C40 K2 O4 -162.46(13) . . . . ?
C41 C40 K2 O4 66.71(13) . . . . ?
C39 C40 K2 O5 -130.44(19) . . . . ?
C35 C40 K2 O5 119.53(13) . . . . ?
C41 C40 K2 O5 -11.29(13) . . . . ?
C39 C40 K2 N1 141.9(2) . . . . ?
C35 C40 K2 N1 31.87(12) . . . . ?
C41 C40 K2 N1 -98.95(14) . . . . ?
C39 C40 K2 O1 133.49(19) . . . . ?
C35 C40 K2 O1 23.47(14) . . . . ?
C41 C40 K2 O1 -107.36(12) . . . . ?
C39 C40 K2 N3 29.8(2) . . . . ?
C35 C40 K2 N3 -80.24(13) . . . . ?
C41 C40 K2 N3 148.93(12) . . . . ?
C39 C40 K2 C9 120.15(19) . . . . ?
C35 C40 K2 C9 10.12(17) . . . . ?
C41 C40 K2 C9 -120.71(13) . . . . ?
C39 C40 K2 C44 53.4(2) . . . . ?
C35 C40 K2 C44 -56.59(13) . . . . ?
C41 C40 K2 C44 172.59(12) . . . . ?
C39 C40 K2 C35 110.0(3) . . . . ?
C41 C40 K2 C35 -130.82(19) . . . . ?
C39 C40 K2 C10 84.1(2) . . . . ?
C35 C40 K2 C10 -25.89(15) . . . . ?
C41 C40 K2 C10 -156.71(12) . . . . ?
C39 C40 K2 C43 76.5(2) . . . . ?
C35 C40 K2 C43 -33.48(14) . . . . ?
C41 C40 K2 C43 -164.31(12) . . . . ?
C39 C40 K2 C70 -40.3(2) . . . . ?
C35 C40 K2 C70 -150.33(13) . . . . ?
C41 C40 K2 C70 78.85(15) . . . . ?
C24 C25 N1 C35 -176.52(19) . . . . ?
C24 C25 N1 K2 -53.4(3) . . . . ?
C36 C35 N1 C25 37.0(3) . . . . ?
C40 C35 N1 C25 -146.06(18) . . . . ?
K2 C35 N1 C25 142.84(18) . . . . ?
C36 C35 N1 K2 -105.87(17) . . . . ?
C40 C35 N1 K2 71.10(17) . . . . ?
O4 K2 N1 C25 172.23(17) . . . . ?
O5 K2 N1 C25 106.69(19) . . . . ?
O1 K2 N1 C25 11.43(18) . . . . ?
N3 K2 N1 C25 -77.11(19) . . . . ?
C9 K2 N1 C25 5.23(19) . . . . ?
C44 K2 N1 C25 -65.80(19) . . . . ?
C35 K2 N1 C25 -131.2(2) . . . . ?
C10 K2 N1 C25 -20.0(2) . . . . ?
C43 K2 N1 C25 -41.26(19) . . . . ?
C70 K2 N1 C25 -173.7(5) . . . . ?
C40 K2 N1 C25 -160.2(2) . . . . ?
O4 K2 N1 C35 -56.54(17) . . . . ?
O5 K2 N1 C35 -122.08(12) . . . . ?
O1 K2 N1 C35 142.66(12) . . . . ?
N3 K2 N1 C35 54.12(13) . . . . ?
C9 K2 N1 C35 136.46(12) . . . . ?
C44 K2 N1 C35 65.43(12) . . . . ?
C10 K2 N1 C35 111.23(12) . . . . ?
C43 K2 N1 C35 89.97(12) . . . . ?
C70 K2 N1 C35 -42.5(6) . . . . ?
C40 K2 N1 C35 -29.01(11) . . . . ?
C24 C26 N2 C27 176.05(18) . . . . ?
K1 C26 N2 C27 114.58(17) . . . . ?
C24 C26 N2 K1 61.47(19) . . . . ?
C28 C27 N2 C26 -52.9(3) . . . . ?
C32 C27 N2 C26 130.6(2) . . . . ?
C28 C27 N2 K1 44.7(2) . . . . ?
C32 C27 N2 K1 -131.85(16) . . . . ?
O2 K1 N2 C26 175.15(13) . . . . ?
O3 K1 N2 C26 -156.38(14) . . . . ?
N4 K1 N2 C26 29.53(13) . . . . ?
O1 K1 N2 C26 -39.76(12) . . . . ?
C1 K1 N2 C26 -61.32(12) . . . . ?
C46 K1 N2 C26 50.85(12) . . . . ?
C2 K1 N2 C26 -58.12(12) . . . . ?
C24 K1 N2 C26 -26.15(11) . . . . ?
C51 K1 N2 C26 74.78(12) . . . . ?
O2 K1 N2 C27 56.69(13) . . . . ?
O3 K1 N2 C27 85.16(19) . . . . ?
N4 K1 N2 C27 -88.93(13) . . . . ?
O1 K1 N2 C27 -158.23(13) . . . . ?
C1 K1 N2 C27 -179.78(14) . . . . ?
C26 K1 N2 C27 -118.46(19) . . . . ?
C46 K1 N2 C27 -67.61(13) . . . . ?
C2 K1 N2 C27 -176.58(15) . . . . ?
C24 K1 N2 C27 -144.61(16) . . . . ?
C51 K1 N2 C27 -43.69(14) . . . . ?
C43 C44 N3 C54 173.8(2) . . . . ?
K2 C44 N3 C54 107.16(18) . . . . ?
C43 C44 N3 K2 66.7(2) . . . . ?
C55 C54 N3 C44 -56.7(3) . . . . ?
C59 C54 N3 C44 127.5(2) . . . . ?
C55 C54 N3 K2 35.7(2) . . . . ?
C59 C54 N3 K2 -140.10(18) . . . . ?
O4 K2 N3 C44 178.86(13) . . . . ?
O5 K2 N3 C44 -161.15(15) . . . . ?
N1 K2 N3 C44 28.07(14) . . . . ?
O1 K2 N3 C44 -41.69(13) . . . . ?
C9 K2 N3 C44 -63.25(12) . . . . ?
C35 K2 N3 C44 49.55(13) . . . . ?
C10 K2 N3 C44 -59.33(12) . . . . ?
C43 K2 N3 C44 -27.08(12) . . . . ?
C70 K2 N3 C44 -160.00(14) . . . . ?
C40 K2 N3 C44 73.69(13) . . . . ?
O4 K2 N3 C54 60.73(13) . . . . ?
O5 K2 N3 C54 80.73(19) . . . . ?
N1 K2 N3 C54 -90.05(13) . . . . ?
O1 K2 N3 C54 -159.81(12) . . . . ?
C9 K2 N3 C54 178.63(13) . . . . ?
C44 K2 N3 C54 -118.12(19) . . . . ?
C35 K2 N3 C54 -68.58(13) . . . . ?
C10 K2 N3 C54 -177.45(14) . . . . ?
C43 K2 N3 C54 -145.20(15) . . . . ?
C70 K2 N3 C54 81.88(13) . . . . ?
C40 K2 N3 C54 -44.43(13) . . . . ?
C43 C45 N4 C46 -176.39(19) . . . . ?
C43 C45 N4 K1 -58.8(3) . . . . ?
C47 C46 N4 C45 36.9(3) . . . . ?
C51 C46 N4 C45 -146.92(19) . . . . ?
K1 C46 N4 C45 138.85(18) . . . . ?
C47 C46 N4 K1 -101.92(18) . . . . ?
C51 C46 N4 K1 74.23(17) . . . . ?
O2 K1 N4 C45 175.98(15) . . . . ?
O3 K1 N4 C45 108.07(17) . . . . ?
O1 K1 N4 C45 15.15(16) . . . . ?
N2 K1 N4 C45 -74.14(17) . . . . ?
C1 K1 N4 C45 9.56(17) . . . . ?
C26 K1 N4 C45 -62.39(17) . . . . ?
C46 K1 N4 C45 -127.6(2) . . . . ?
C2 K1 N4 C45 -15.71(17) . . . . ?
C24 K1 N4 C45 -37.77(17) . . . . ?
C51 K1 N4 C45 -157.4(2) . . . . ?
O2 K1 N4 C46 -56.44(15) . . . . ?
O3 K1 N4 C46 -124.34(12) . . . . ?
O1 K1 N4 C46 142.73(12) . . . . ?
N2 K1 N4 C46 53.44(12) . . . . ?
C1 K1 N4 C46 137.14(12) . . . . ?
C26 K1 N4 C46 65.20(12) . . . . ?
C2 K1 N4 C46 111.88(11) . . . . ?
C24 K1 N4 C46 89.82(12) . . . . ?
C51 K1 N4 C46 -29.78(11) . . . . ?
C6 C1 O1 C9 0.0(3) . . . . ?
C2 C1 O1 C9 177.21(17) . . . . ?
K1 C1 O1 C9 106.71(15) . . . . ?
C6 C1 O1 K2 90.04(19) . . . . ?
C2 C1 O1 K2 -92.79(16) . . . . ?
K1 C1 O1 K2 -163.29(6) . . . . ?
C6 C1 O1 K1 -106.68(19) . . . . ?
C2 C1 O1 K1 70.49(15) . . . . ?
C8 C9 O1 C1 1.7(3) . . . . ?
C10 C9 O1 C1 177.95(17) . . . . ?
K2 C9 O1 C1 104.89(15) . . . . ?
C8 C9 O1 K2 -103.17(19) . . . . ?
C10 C9 O1 K2 73.06(16) . . . . ?
C8 C9 O1 K1 91.98(19) . . . . ?
C10 C9 O1 K1 -91.79(17) . . . . ?
K2 C9 O1 K1 -164.84(7) . . . . ?
O4 K2 O1 C1 -88.84(13) . . . . ?
O5 K2 O1 C1 -11.87(11) . . . . ?
N1 K2 O1 C1 76.01(11) . . . . ?
N3 K2 O1 C1 -170.68(11) . . . . ?
C9 K2 O1 C1 -117.69(15) . . . . ?
C44 K2 O1 C1 172.93(11) . . . . ?
C35 K2 O1 C1 91.78(11) . . . . ?
C10 K2 O1 C1 -150.07(13) . . . . ?
C43 K2 O1 C1 176.46(12) . . . . ?
C70 K2 O1 C1 -103.23(12) . . . . ?
C40 K2 O1 C1 82.35(11) . . . . ?
O4 K2 O1 C9 28.84(14) . . . . ?
O5 K2 O1 C9 105.82(11) . . . . ?
N1 K2 O1 C9 -166.30(11) . . . . ?
N3 K2 O1 C9 -52.99(11) . . . . ?
C44 K2 O1 C9 -69.39(11) . . . . ?
C35 K2 O1 C9 -150.53(11) . . . . ?
C10 K2 O1 C9 -32.39(10) . . . . ?
C43 K2 O1 C9 -65.85(11) . . . . ?
C70 K2 O1 C9 14.46(13) . . . . ?
C40 K2 O1 C9 -159.97(10) . . . . ?
O4 K2 O1 K1 156.52(15) . . . . ?
O5 K2 O1 K1 -126.50(17) . . . . ?
N1 K2 O1 K1 -38.62(16) . . . . ?
N3 K2 O1 K1 74.69(17) . . . . ?
C9 K2 O1 K1 127.7(2) . . . . ?
C44 K2 O1 K1 58.29(17) . . . . ?
C35 K2 O1 K1 -22.86(17) . . . . ?
C10 K2 O1 K1 95.29(18) . . . . ?
C43 K2 O1 K1 61.83(17) . . . . ?
C70 K2 O1 K1 142.14(17) . . . . ?
C40 K2 O1 K1 -32.29(18) . . . . ?
O2 K1 O1 C1 32.58(14) . . . . ?
O3 K1 O1 C1 106.40(10) . . . . ?
N4 K1 O1 C1 -167.53(11) . . . . ?
N2 K1 O1 C1 -54.04(10) . . . . ?
C26 K1 O1 C1 -69.59(10) . . . . ?
C46 K1 O1 C1 -151.77(10) . . . . ?
C2 K1 O1 C1 -32.37(10) . . . . ?
C24 K1 O1 C1 -66.03(10) . . . . ?
C51 K1 O1 C1 -161.94(10) . . . . ?
O2 K1 O1 C9 -84.92(14) . . . . ?
O3 K1 O1 C9 -11.11(12) . . . . ?
N4 K1 O1 C9 74.97(12) . . . . ?
N2 K1 O1 C9 -171.54(12) . . . . ?
C1 K1 O1 C9 -117.50(16) . . . . ?
C26 K1 O1 C9 172.90(12) . . . . ?
C46 K1 O1 C9 90.73(12) . . . . ?
C2 K1 O1 C9 -149.88(14) . . . . ?
C24 K1 O1 C9 176.47(13) . . . . ?
C51 K1 O1 C9 80.56(12) . . . . ?
O2 K1 O1 K2 150.95(15) . . . . ?
O3 K1 O1 K2 -135.24(17) . . . . ?
N4 K1 O1 K2 -49.17(17) . . . . ?
N2 K1 O1 K2 64.32(17) . . . . ?
C1 K1 O1 K2 118.4(2) . . . . ?
C26 K1 O1 K2 48.77(17) . . . . ?
C46 K1 O1 K2 -33.40(17) . . . . ?
C2 K1 O1 K2 85.99(17) . . . . ?
C24 K1 O1 K2 52.34(16) . . . . ?
C51 K1 O1 K2 -43.57(18) . . . . ?
C63 C62 O2 C65 -18.0(3) . . . . ?
C63 C62 O2 K1 119.7(2) . . . . ?
C64 C65 O2 C62 -5.6(3) . . . . ?
C64 C65 O2 K1 -144.12(19) . . . . ?
O3 K1 O2 C62 87.30(19) . . . . ?
N4 K1 O2 C62 17.1(2) . . . . ?
O1 K1 O2 C62 164.71(17) . . . . ?
N2 K1 O2 C62 -103.15(19) . . . . ?
C1 K1 O2 C62 -178.79(18) . . . . ?
C26 K1 O2 C62 -101.08(19) . . . . ?
C46 K1 O2 C62 -10.0(2) . . . . ?
C2 K1 O2 C62 -150.31(18) . . . . ?
C24 K1 O2 C62 -121.30(18) . . . . ?
C51 K1 O2 C62 -1.49(19) . . . . ?
O3 K1 O2 C65 -138.21(18) . . . . ?
N4 K1 O2 C65 151.63(16) . . . . ?
O1 K1 O2 C65 -60.8(2) . . . . ?
N2 K1 O2 C65 31.33(17) . . . . ?
C1 K1 O2 C65 -44.30(19) . . . . ?
C26 K1 O2 C65 33.40(19) . . . . ?
C46 K1 O2 C65 124.51(17) . . . . ?
C2 K1 O2 C65 -15.82(19) . . . . ?
C24 K1 O2 C65 13.2(2) . . . . ?
C51 K1 O2 C65 133.00(18) . . . . ?
C67 C66 O3 C69 0.7(3) . . . . ?
C67 C66 O3 K1 -159.81(19) . . . . ?
C68 C69 O3 C66 -23.0(3) . . . . ?
C68S C69 O3 C66 25.7(9) . . . . ?
C68 C69 O3 K1 139.52(18) . . . . ?
C68S C69 O3 K1 -171.8(8) . . . . ?
O2 K1 O3 C66 -7.1(2) . . . . ?
N4 K1 O3 C66 139.0(2) . . . . ?
O1 K1 O3 C66 -153.5(2) . . . . ?
N2 K1 O3 C66 -35.6(3) . . . . ?
C1 K1 O3 C66 -127.6(2) . . . . ?
C26 K1 O3 C66 -128.9(3) . . . . ?
C46 K1 O3 C66 116.7(2) . . . . ?
C2 K1 O3 C66 -119.1(2) . . . . ?
C24 K1 O3 C66 -142.7(2) . . . . ?
C51 K1 O3 C66 95.0(2) . . . . ?
O2 K1 O3 C69 -165.78(18) . . . . ?
N4 K1 O3 C69 -19.74(18) . . . . ?
O1 K1 O3 C69 47.79(18) . . . . ?
N2 K1 O3 C69 165.63(17) . . . . ?
C1 K1 O3 C69 73.69(18) . . . . ?
C26 K1 O3 C69 72.4(4) . . . . ?
C46 K1 O3 C69 -41.98(18) . . . . ?
C2 K1 O3 C69 82.14(18) . . . . ?
C24 K1 O3 C69 58.6(2) . . . . ?
C51 K1 O3 C69 -63.70(18) . . . . ?
C72 C73 O4 C70 5.7(5) . . . . ?
C72 C73 O4 K2 146.3(4) . . . . ?
C71 C70 O4 C73 2.8(3) . . . . ?
K2 C70 O4 C73 150.8(2) . . . . ?
C71 C70 O4 K2 -148.0(2) . . . . ?
O5 K2 O4 C73 103.2(3) . . . . ?
N1 K2 O4 C73 34.6(3) . . . . ?
O1 K2 O4 C73 -173.7(2) . . . . ?
N3 K2 O4 C73 -85.1(2) . . . . ?
C9 K2 O4 C73 -159.7(2) . . . . ?
C44 K2 O4 C73 -84.6(3) . . . . ?
C35 K2 O4 C73 5.5(3) . . . . ?
C10 K2 O4 C73 -132.7(2) . . . . ?
C43 K2 O4 C73 -106.1(2) . . . . ?
C70 K2 O4 C73 -140.9(3) . . . . ?
C40 K2 O4 C73 14.8(3) . . . . ?
O5 K2 O4 C70 -115.95(17) . . . . ?
N1 K2 O4 C70 175.49(16) . . . . ?
O1 K2 O4 C70 -32.9(2) . . . . ?
N3 K2 O4 C70 55.73(17) . . . . ?
C9 K2 O4 C70 -18.85(18) . . . . ?
C44 K2 O4 C70 56.22(17) . . . . ?
C35 K2 O4 C70 146.33(16) . . . . ?
C10 K2 O4 C70 8.14(18) . . . . ?
C43 K2 O4 C70 34.75(18) . . . . ?
C40 K2 O4 C70 155.63(16) . . . . ?
C75 C74 O5 C77S -42.5(10) . . . . ?
C75 C74 O5 C77 -14.7(4) . . . . ?
C75 C74 O5 K2 137.95(17) . . . . ?
C76 C77S O5 C74 40.1(19) . . . . ?
C76 C77S O5 C77 -76.6(14) . . . . ?
C76 C77S O5 K2 -140.5(8) . . . . ?
C76 C77 O5 C74 -9.1(5) . . . . ?
C76 C77 O5 C77S 61.2(11) . . . . ?
C76 C77 O5 K2 -162.2(3) . . . . ?
O4 K2 O5 C74 -177.38(19) . . . . ?
N1 K2 O5 C74 -25.85(18) . . . . ?
O1 K2 O5 C74 42.59(18) . . . . ?
N3 K2 O5 C74 162.54(17) . . . . ?
C9 K2 O5 C74 69.09(19) . . . . ?
C44 K2 O5 C74 79.8(4) . . . . ?
C35 K2 O5 C74 -48.83(19) . . . . ?
C10 K2 O5 C74 78.29(19) . . . . ?
C43 K2 O5 C74 55.2(2) . . . . ?
C70 K2 O5 C74 161.49(19) . . . . ?
C40 K2 O5 C74 -70.45(18) . . . . ?
O4 K2 O5 C77S 3.3(14) . . . . ?
N1 K2 O5 C77S 154.8(14) . . . . ?
O1 K2 O5 C77S -136.7(14) . . . . ?
N3 K2 O5 C77S -16.8(15) . . . . ?
C9 K2 O5 C77S -110.2(14) . . . . ?
C44 K2 O5 C77S -99.5(15) . . . . ?
C35 K2 O5 C77S 131.9(14) . . . . ?
C10 K2 O5 C77S -101.0(14) . . . . ?
C43 K2 O5 C77S -124.1(14) . . . . ?
C70 K2 O5 C77S -17.8(14) . . . . ?
C40 K2 O5 C77S 110.2(14) . . . . ?
O4 K2 O5 C77 -27.7(4) . . . . ?
N1 K2 O5 C77 123.8(4) . . . . ?
O1 K2 O5 C77 -167.8(4) . . . . ?
N3 K2 O5 C77 -47.8(4) . . . . ?
C9 K2 O5 C77 -141.3(4) . . . . ?
C35 K2 O5 C77 100.8(4) . . . . ?
C10 K2 O5 C77 -132.1(4) . . . . ?
C43 K2 O5 C77 -155.2(3) . . . . ?
C70 K2 O5 C77 -48.9(4) . . . . ?
C40 K2 O5 C77 79.2(4) . . . . ?
